data_4316916
loop_
_publ_author_name
'Yong-Fei Zeng'
'Guan-Cheng Xu'
'Xin Hu'
'Zhuo Chen'
'Xian-He Bu'
'Song Gao'
'E. C. Sa\~nudo'

_publ_section_title
;
 Single-Molecule-Magnet Behavior in a Fe12Sm4 Cluster
;
_journal_name_full 'Inorganic Chemistry'
_journal_page_first 9734
_journal_page_last 9736
_journal_paper_doi 10.1021/ic1009708
_journal_volume 49
_journal_year 2010
_chemical_formula_sum 'C172 H130 Fe12 Gd4 N2 O62'
_chemical_formula_weight 4515.98
_chemical_name_systematic
; 
 ? 
;
_space_group_IT_number 2
_symmetry_cell_setting triclinic
_symmetry_space_group_name_Hall '-P 1'
_symmetry_space_group_name_H-M 'P -1'
_atom_sites_solution_hydrogens geom
_atom_sites_solution_primary direct
_atom_sites_solution_secondary difmap
_audit_creation_method SHELXL-97
_cell_angle_alpha 61.22(3)
_cell_angle_beta 60.85(3)
_cell_angle_gamma 71.20(3)
_cell_formula_units_Z 1
_cell_length_a 17.614(4)
_cell_length_b 17.925(4)
_cell_length_c 18.627(4)
_cell_measurement_reflns_used 27047
_cell_measurement_temperature 293(2)
_cell_measurement_theta_max 28.2
_cell_measurement_theta_min 3.1
_cell_volume 4472(2)
_computing_cell_refinement 'Bruker XSCANS'
_computing_data_collection 'Bruker XSCANS'
_computing_data_reduction 'Bruker SHELXTL'
_computing_molecular_graphics 'Bruker SHELXTL'
_computing_publication_material 'Bruker SHELXTL'
_computing_structure_refinement 'SHELXL-97 (Sheldrick, 1997)'
_computing_structure_solution 'SHELXS-97 (Sheldrick, 1990)'
_diffrn_ambient_temperature 293(2)
_diffrn_measured_fraction_theta_full 0.993
_diffrn_measured_fraction_theta_max 0.993
_diffrn_measurement_device_type SCX-MINI
_diffrn_measurement_method '\W SCAN'
_diffrn_radiation_monochromator graphite
_diffrn_radiation_source 'fine-focus sealed tube'
_diffrn_radiation_type MoK\a
_diffrn_radiation_wavelength 0.71073
_diffrn_reflns_av_R_equivalents 0.2344
_diffrn_reflns_av_sigmaI/netI 0.3216
_diffrn_reflns_limit_h_max 20
_diffrn_reflns_limit_h_min -20
_diffrn_reflns_limit_k_max 21
_diffrn_reflns_limit_k_min -21
_diffrn_reflns_limit_l_max 22
_diffrn_reflns_limit_l_min -22
_diffrn_reflns_number 37232
_diffrn_reflns_theta_full 25.02
_diffrn_reflns_theta_max 25.02
_diffrn_reflns_theta_min 3.15
_diffrn_standards_decay_% none
_diffrn_standards_interval_count 0
_diffrn_standards_number 0
_exptl_absorpt_coefficient_mu 2.486
_exptl_absorpt_correction_T_max 0.624
_exptl_absorpt_correction_T_min 0.593
_exptl_absorpt_correction_type multi-scan
_exptl_crystal_colour ORANGE
_exptl_crystal_density_diffrn 1.677
_exptl_crystal_density_method 'not measured'
_exptl_crystal_description Prism
_exptl_crystal_F_000 2240
_exptl_crystal_size_max 0.20
_exptl_crystal_size_mid 0.20
_exptl_crystal_size_min 0.20
_refine_diff_density_max 2.390
_refine_diff_density_min -1.092
_refine_diff_density_rms 0.213
_refine_ls_extinction_method none
_refine_ls_goodness_of_fit_ref 1.056
_refine_ls_hydrogen_treatment constr
_refine_ls_matrix_type full
_refine_ls_number_parameters 1162
_refine_ls_number_reflns 15664
_refine_ls_number_restraints 552
_refine_ls_restrained_S_all 1.042
_refine_ls_R_factor_all 0.2611
_refine_ls_R_factor_gt 0.1207
_refine_ls_shift/su_max 0.001
_refine_ls_shift/su_mean 0.000
_refine_ls_structure_factor_coef Fsqd
_refine_ls_weighting_details 'calc w=1/[\s^2^(Fo^2^)+(0.0565P)^2^+36.0131P] where P=(Fo^2^+2Fc^2^)/3'
_refine_ls_weighting_scheme calc
_refine_ls_wR_factor_gt 0.1951
_refine_ls_wR_factor_ref 0.2470
_reflns_number_gt 6783
_reflns_number_total 15664
_reflns_threshold_expression >2sigma(I)
_cod_data_source_file ic1009708_si_002_5.cif
_cod_data_source_block 3
_cod_depositor_comments
;
The following automatic conversions were performed:

'_symmetry_cell_setting' value 'Triclinic' changed to 'triclinic'
according to the built-in table from CIF Core dictionary named
'cif_core.dic' version 2.4.1 from
2010-06-29.

'_exptl_absorpt_correction_type' value 'MULTI-SCAN'
changed to 'multi-scan' according to the built-in table from CIF Core
dictionary named 'cif_core.dic' version 2.4.1 from
2010-06-29.

'_refine_ls_hydrogen_treatment' value 'CONSTR' changed
to 'constr' according to the built-in table from CIF Core dictionary
named 'cif_core.dic' version 2.4.1 from 2010-06-29.

Automatic conversion script
Id: cif_fix_values 1646 2011-03-28 12:23:43Z adriana 
;
_cod_original_cell_volume 4472.1(24)
_cod_database_code 4316916

loop_
_symmetry_equiv_pos_as_xyz
'x, y, z'
'-x, -y, -z'

loop_
_atom_site_label
_atom_site_type_symbol
_atom_site_fract_x
_atom_site_fract_y
_atom_site_fract_z
_atom_site_U_iso_or_equiv
_atom_site_adp_type
_atom_site_occupancy
_atom_site_symmetry_multiplicity
_atom_site_calc_flag
_atom_site_refinement_flags
_atom_site_disorder_assembly
_atom_site_disorder_group
Gd1 Gd 0.54063(7) 0.56136(6) 0.16747(6) 0.0273(3) Uani 1 1 d . . .
Gd2 Gd 0.41525(7) 0.74533(6) 0.00199(6) 0.0274(3) Uani 1 1 d . . .
Fe1 Fe 0.68073(18) 0.39330(18) 0.04930(18) 0.0284(7) Uani 1 1 d . . .
Fe2 Fe 0.60930(18) 0.47298(17) -0.11790(17) 0.0254(7) Uani 1 1 d . . .
Fe3 Fe 0.59120(18) 0.59453(17) -0.05113(17) 0.0258(7) Uani 1 1 d . . .
Fe4 Fe 0.48782(18) 0.66447(18) -0.19233(17) 0.0280(7) Uani 1 1 d . . .
Fe5 Fe 0.65646(19) 0.33207(18) 0.24685(18) 0.0320(8) Uani 1 1 d . . .
Fe6 Fe 0.32636(19) 0.80432(18) -0.17387(18) 0.0325(8) Uani 1 1 d . . .
O1 O 0.5962(7) 0.4125(7) 0.1648(7) 0.023(3) Uani 1 1 d . . .
O2 O 0.3860(7) 0.7104(7) -0.0994(7) 0.019(3) Uani 1 1 d . . .
O3 O 0.4860(7) 0.6006(7) 0.0551(8) 0.026(3) Uani 1 1 d . . .
O4 O 0.6231(8) 0.4733(8) -0.0220(7) 0.026(3) Uani 1 1 d . . .
O5 O 0.7398(8) 0.2978(7) 0.1359(7) 0.029(3) Uani 1 1 d . . .
O6 O 0.5457(8) 0.5845(8) -0.1216(7) 0.030(3) Uani 1 1 d . . .
O7 O 0.4176(8) 0.7533(7) -0.2708(7) 0.025(3) Uani 1 1 d . . .
O8 O 0.5744(11) 0.7019(10) 0.1075(14) 0.092(8) Uani 1 1 d . . .
O9 O 0.5159(10) 0.7980(12) 0.0119(10) 0.072(6) Uani 1 1 d . . .
O11 O 0.2609(9) 0.8693(8) -0.2586(9) 0.040(4) Uani 1 1 d . . .
O12 O 0.2734(9) 0.7736(9) -0.3113(9) 0.047(4) Uani 1 1 d . . .
O21 O 0.2740(9) 0.8247(9) 0.0153(9) 0.041(4) Uani 1 1 d . . .
O22 O 0.2321(9) 0.8511(9) -0.0891(9) 0.047(4) Uani 1 1 d . . .
O31 O 0.3061(7) 0.6427(7) 0.1072(7) 0.018(3) Uani 1 1 d . . .
O32 O 0.2181(8) 0.6449(8) 0.0510(8) 0.035(4) Uani 1 1 d . . .
O41 O 0.4190(12) 0.6501(12) 0.2382(12) 0.085(7) Uani 1 1 d . . .
O42 O 0.3607(11) 0.7490(13) 0.1433(10) 0.077(6) Uani 1 1 d . . .
O51 O 0.4032(8) 0.5010(8) 0.2349(8) 0.029(3) Uani 1 1 d . . .
O52 O 0.4210(8) 0.3567(8) 0.3061(7) 0.030(3) Uani 1 1 d . . .
O61 O 0.5811(10) 0.3443(9) 0.3617(8) 0.050(4) Uani 1 1 d . . .
O62 O 0.5104(9) 0.4779(10) 0.3206(9) 0.045(4) Uani 1 1 d . . .
O71 O 0.6734(8) 0.5352(8) 0.1834(8) 0.033(3) Uani 1 1 d . . .
O72 O 0.7421(9) 0.4012(10) 0.2185(10) 0.052(4) Uani 1 1 d . . .
O81 O 0.7657(8) 0.4772(8) 0.0101(8) 0.032(3) Uani 1 1 d . . .
O82 O 0.6604(9) 0.5872(8) 0.0186(7) 0.029(3) Uani 1 1 d . . .
O91 O 0.7273(8) 0.5251(8) -0.2109(8) 0.029(3) Uani 1 1 d . . .
O92 O 0.7130(8) 0.6206(8) -0.1593(7) 0.027(3) Uani 1 1 d . . .
O101 O 0.5646(8) 0.7290(7) -0.1100(8) 0.028(3) Uani 1 1 d . . .
O102 O 0.5617(8) 0.7614(8) -0.2430(8) 0.033(3) Uani 1 1 d . . .
O111 O 0.4323(9) 0.8770(9) -0.1270(9) 0.043(4) Uani 1 1 d . . .
O112 O 0.3940(10) 0.9012(8) -0.2336(9) 0.045(4) Uani 1 1 d . . .
C1 C 0.5600(17) 0.7731(19) 0.0592(18) 0.060(7) Uani 1 1 d U . .
C2 C 0.5978(17) 0.8432(17) 0.0443(17) 0.063(6) Uani 1 1 d U . .
C3 C 0.6470(18) 0.8226(19) 0.0945(18) 0.082(7) Uani 1 1 d U . .
H3A H 0.6565 0.7676 0.1348 0.099 Uiso 1 1 calc R . .
C4 C 0.681(2) 0.897(2) 0.076(2) 0.104(8) Uani 1 1 d U . .
H4A H 0.7111 0.8888 0.1093 0.125 Uiso 1 1 calc R . .
C5 C 0.674(2) 0.973(2) 0.017(2) 0.106(9) Uani 1 1 d U . .
H5A H 0.7009 1.0162 0.0066 0.128 Uiso 1 1 calc R . .
C6 C 0.628(2) 0.991(2) -0.028(2) 0.113(9) Uani 1 1 d U . .
H6A H 0.6183 1.0467 -0.0669 0.135 Uiso 1 1 calc R . .
C7 C 0.5952(18) 0.9232(19) -0.0171(18) 0.088(7) Uani 1 1 d U . .
H7A H 0.5694 0.9345 -0.0551 0.106 Uiso 1 1 calc R . .
C11 C 0.2431(14) 0.8426(14) -0.3001(13) 0.038(5) Uani 1 1 d U . .
C12 C 0.1740(13) 0.8958(13) -0.3321(13) 0.037(4) Uani 1 1 d U . .
C13 C 0.1434(14) 0.8674(15) -0.3709(14) 0.053(6) Uani 1 1 d U . .
H13A H 0.1646 0.8140 -0.3745 0.064 Uiso 1 1 calc R . .
C14 C 0.0794(16) 0.9225(16) -0.4046(16) 0.063(6) Uani 1 1 d U . .
H14A H 0.0636 0.9067 -0.4358 0.075 Uiso 1 1 calc R . .
C15 C 0.0395(16) 0.9983(17) -0.3932(17) 0.072(7) Uani 1 1 d U . .
H15A H -0.0057 1.0308 -0.4116 0.087 Uiso 1 1 calc R . .
C16 C 0.0687(15) 1.0233(16) -0.3542(16) 0.062(6) Uani 1 1 d U . .
H16A H 0.0432 1.0748 -0.3469 0.074 Uiso 1 1 calc R . .
C17 C 0.1353(13) 0.9758(14) -0.3244(14) 0.049(5) Uani 1 1 d U . .
H17A H 0.1543 0.9965 -0.2994 0.058 Uiso 1 1 calc R . .
C21 C 0.2253(14) 0.8650(13) -0.0246(16) 0.040(5) Uani 1 1 d U . .
C22 C 0.1596(14) 0.9350(14) -0.0027(16) 0.048(5) Uani 1 1 d U . .
C23 C 0.1305(16) 1.0009(15) -0.0608(18) 0.070(7) Uani 1 1 d U . .
H23A H 0.1481 0.9998 -0.1162 0.084 Uiso 1 1 calc R . .
C24 C 0.0741(17) 1.0733(16) -0.044(2) 0.080(7) Uani 1 1 d U . .
H24A H 0.0577 1.1201 -0.0881 0.096 Uiso 1 1 calc R . .
C25 C 0.0456(19) 1.0698(18) 0.040(2) 0.091(8) Uani 1 1 d U . .
H25A H 0.0053 1.1142 0.0539 0.109 Uiso 1 1 calc R . .
C26 C 0.0727(18) 1.0044(18) 0.1048(19) 0.087(7) Uani 1 1 d U . .
H26A H 0.0536 1.0069 0.1598 0.105 Uiso 1 1 calc R . .
C27 C 0.1323(14) 0.9305(15) 0.0858(15) 0.056(6) Uani 1 1 d U . .
H27A H 0.1510 0.8841 0.1280 0.067 Uiso 1 1 calc R . .
C31 C 0.2299(15) 0.6515(12) 0.1086(13) 0.035(5) Uani 1 1 d U . .
C32 C 0.1507(14) 0.6800(14) 0.1797(14) 0.044(5) Uani 1 1 d U . .
C33 C 0.0723(14) 0.7076(14) 0.1706(14) 0.052(6) Uani 1 1 d U . .
H33A H 0.0656 0.7069 0.1244 0.063 Uiso 1 1 calc R . .
C34 C 0.0015(15) 0.7374(16) 0.2360(15) 0.065(6) Uani 1 1 d U . .
H34A H -0.0526 0.7590 0.2321 0.078 Uiso 1 1 calc R . .
C35 C 0.0141(17) 0.7340(17) 0.3035(16) 0.066(6) Uani 1 1 d U . .
H35A H -0.0330 0.7514 0.3470 0.080 Uiso 1 1 calc R . .
C36 C 0.0919(17) 0.7064(17) 0.3106(17) 0.074(6) Uani 1 1 d U . .
H36A H 0.0979 0.7060 0.3577 0.089 Uiso 1 1 calc R . .
C37 C 0.1609(15) 0.6795(15) 0.2495(14) 0.053(5) Uani 1 1 d U . .
H37A H 0.2148 0.6607 0.2539 0.064 Uiso 1 1 calc R . .
C41 C 0.3690(14) 0.7173(16) 0.2124(15) 0.039(5) Uani 1 1 d U . .
C42 C 0.3063(15) 0.7471(16) 0.2862(15) 0.051(5) Uani 1 1 d U . .
C43 C 0.2532(15) 0.8198(16) 0.2685(16) 0.059(6) Uani 1 1 d U . .
H43A H 0.2553 0.8486 0.2107 0.071 Uiso 1 1 calc R . .
C44 C 0.1958(17) 0.8552(17) 0.3301(19) 0.079(7) Uani 1 1 d U . .
H44A H 0.1618 0.9071 0.3134 0.095 Uiso 1 1 calc R . .
C45 C 0.1898(18) 0.8148(19) 0.4118(18) 0.075(7) Uani 1 1 d U . .
H45A H 0.1484 0.8362 0.4547 0.090 Uiso 1 1 calc R . .
C46 C 0.2451(18) 0.7388(18) 0.4366(17) 0.074(7) Uani 1 1 d U . .
H46A H 0.2407 0.7107 0.4952 0.089 Uiso 1 1 calc R . .
C47 C 0.3066(16) 0.7062(17) 0.3720(15) 0.062(6) Uani 1 1 d U . .
H47A H 0.3466 0.6587 0.3856 0.075 Uiso 1 1 calc R . .
C51 C 0.3814(12) 0.4309(13) 0.3035(13) 0.032(5) Uani 1 1 d U . .
C52 C 0.3054(14) 0.4319(14) 0.3867(13) 0.040(5) Uani 1 1 d U . .
C53 C 0.2653(14) 0.5082(15) 0.3978(14) 0.053(6) Uani 1 1 d U . .
H53A H 0.2872 0.5589 0.3516 0.063 Uiso 1 1 calc R . .
C54 C 0.1938(16) 0.5126(18) 0.4749(16) 0.075(7) Uani 1 1 d U . .
H54A H 0.1687 0.5650 0.4800 0.090 Uiso 1 1 calc R . .
C55 C 0.1618(17) 0.4396(18) 0.5419(17) 0.083(8) Uani 1 1 d U . .
H55A H 0.1147 0.4402 0.5947 0.099 Uiso 1 1 calc R . .
C56 C 0.2009(17) 0.3634(18) 0.5302(17) 0.079(7) Uani 1 1 d U . .
H56A H 0.1757 0.3137 0.5751 0.095 Uiso 1 1 calc R . .
C57 C 0.2725(15) 0.3563(16) 0.4587(14) 0.064(6) Uani 1 1 d U . .
H57A H 0.2995 0.3029 0.4569 0.077 Uiso 1 1 calc R . .
C61 C 0.5248(14) 0.4112(16) 0.3776(15) 0.038(5) Uani 1 1 d U . .
C62 C 0.4849(14) 0.4031(15) 0.4718(14) 0.041(5) Uani 1 1 d U . .
C63 C 0.4154(13) 0.4612(14) 0.4984(13) 0.041(5) Uani 1 1 d U . .
H63A H 0.3930 0.5058 0.4582 0.049 Uiso 1 1 calc R . .
C64 C 0.3802(16) 0.4509(16) 0.5874(15) 0.062(6) Uani 1 1 d U . .
H64A H 0.3325 0.4884 0.6072 0.075 Uiso 1 1 calc R . .
C65 C 0.4147(16) 0.3862(16) 0.6463(15) 0.057(6) Uani 1 1 d U . .
H65A H 0.3894 0.3805 0.7054 0.069 Uiso 1 1 calc R . .
C66 C 0.4823(15) 0.3321(16) 0.6215(14) 0.053(6) Uani 1 1 d U . .
H66A H 0.5052 0.2897 0.6624 0.063 Uiso 1 1 calc R . .
C67 C 0.5182(14) 0.3383(14) 0.5367(13) 0.049(6) Uani 1 1 d U . .
H67A H 0.5660 0.2996 0.5198 0.058 Uiso 1 1 calc R . .
C71 C 0.7312(14) 0.4819(15) 0.2067(14) 0.040(5) Uani 1 1 d U . .
C72 C 0.8005(14) 0.5086(15) 0.2111(14) 0.044(5) Uani 1 1 d U . .
C73 C 0.8546(15) 0.4482(16) 0.2524(15) 0.058(6) Uani 1 1 d U . .
H73A H 0.8500 0.3903 0.2745 0.070 Uiso 1 1 calc R . .
C74 C 0.9157(18) 0.473(2) 0.2616(17) 0.085(8) Uani 1 1 d U . .
H74A H 0.9489 0.4325 0.2930 0.102 Uiso 1 1 calc R . .
C75 C 0.9256(19) 0.557(2) 0.2237(19) 0.087(7) Uani 1 1 d U . .
H75A H 0.9681 0.5739 0.2272 0.104 Uiso 1 1 calc R . .
C76 C 0.8756(18) 0.617(2) 0.1813(19) 0.090(8) Uani 1 1 d U . .
H76A H 0.8835 0.6747 0.1559 0.108 Uiso 1 1 calc R . .
C77 C 0.8119(15) 0.5929(16) 0.1756(15) 0.058(6) Uani 1 1 d U . .
H77A H 0.7766 0.6346 0.1472 0.070 Uiso 1 1 calc R . .
C81 C 0.7440(15) 0.5528(16) -0.0009(14) 0.040(5) Uani 1 1 d U A .
C82 C 0.8081(14) 0.6105(14) -0.0388(14) 0.042(5) Uani 1 1 d U . .
C83 C 0.899(2) 0.565(2) -0.052(2) 0.064(8) Uani 0.70 1 d PU A 1
H83A H 0.9135 0.5074 -0.0417 0.077 Uiso 0.70 1 calc PR A 1
C84 C 0.959(2) 0.620(2) -0.083(2) 0.077(9) Uani 0.70 1 d PU A 1
H84A H 1.0167 0.5969 -0.0914 0.092 Uiso 0.70 1 calc PR A 1
C85 C 0.936(2) 0.711(3) -0.103(3) 0.071(8) Uani 0.70 1 d PU A 1
H85A H 0.9804 0.7466 -0.1358 0.085 Uiso 0.70 1 calc PR A 1
C84' C 0.940(5) 0.677(5) -0.169(5) 0.056(10) Uani 0.30 1 d PU A 2
H84B H 0.9954 0.6689 -0.2114 0.067 Uiso 0.30 1 calc PR A 2
C83' C 0.880(4) 0.623(5) -0.125(5) 0.048(10) Uani 0.30 1 d PU A 2
H83B H 0.8852 0.5896 -0.1524 0.057 Uiso 0.30 1 calc PR A 2
C85' C 0.904(5) 0.752(6) -0.141(6) 0.061(12) Uani 0.30 1 d PU A 2
H85B H 0.9282 0.8039 -0.1806 0.073 Uiso 0.30 1 calc PR A 2
C86 C 0.8492(16) 0.7477(16) -0.0731(18) 0.065(6) Uani 1 1 d U . .
C87 C 0.7867(15) 0.6905(14) -0.0385(14) 0.053(6) Uani 1 1 d U A .
H87A H 0.7277 0.7096 -0.0143 0.064 Uiso 1 1 calc R . .
C91 C 0.7507(13) 0.5828(14) -0.2133(12) 0.036(5) Uani 1 1 d U . .
C92 C 0.8348(12) 0.6183(13) -0.2925(13) 0.034(4) Uani 1 1 d U . .
C93 C 0.8821(13) 0.5809(13) -0.3540(13) 0.042(5) Uani 1 1 d U . .
H93A H 0.8634 0.5335 -0.3462 0.051 Uiso 1 1 calc R . .
C94 C 0.9584(14) 0.6138(16) -0.4284(14) 0.058(6) Uani 1 1 d U . .
H94A H 0.9914 0.5876 -0.4689 0.069 Uiso 1 1 calc R . .
C95 C 0.9829(15) 0.6857(17) -0.4398(16) 0.065(6) Uani 1 1 d U . .
H95A H 1.0292 0.7116 -0.4920 0.078 Uiso 1 1 calc R . .
C96 C 0.9420(14) 0.7192(14) -0.3779(15) 0.051(6) Uani 1 1 d U . .
H96A H 0.9646 0.7633 -0.3842 0.061 Uiso 1 1 calc R . .
C97 C 0.8635(13) 0.6877(14) -0.3019(15) 0.051(6) Uani 1 1 d U . .
H97A H 0.8328 0.7128 -0.2603 0.061 Uiso 1 1 calc R . .
C101 C 0.5885(13) 0.7669(14) -0.1961(14) 0.038(5) Uani 1 1 d U . .
C102 C 0.6603(13) 0.8267(14) -0.2452(14) 0.040(5) Uani 1 1 d U . .
C103 C 0.6934(14) 0.8397(15) -0.1984(16) 0.060(6) Uani 1 1 d U . .
H10A H 0.6721 0.8113 -0.1366 0.071 Uiso 1 1 calc R . .
C104 C 0.7576(15) 0.8940(15) -0.2414(16) 0.063(6) Uani 1 1 d U . .
H10B H 0.7752 0.9061 -0.2089 0.076 Uiso 1 1 calc R . .
C105 C 0.7940(15) 0.9293(15) -0.3334(17) 0.065(7) Uani 1 1 d U . .
H10C H 0.8376 0.9647 -0.3623 0.078 Uiso 1 1 calc R . .
C106 C 0.7691(16) 0.9149(16) -0.3853(17) 0.070(7) Uani 1 1 d U . .
H10D H 0.7962 0.9375 -0.4474 0.084 Uiso 1 1 calc R . .
C107 C 0.6989(14) 0.8631(14) -0.3375(14) 0.053(6) Uani 1 1 d U . .
H10E H 0.6786 0.8537 -0.3698 0.064 Uiso 1 1 calc R . .
C111 C 0.4340(14) 0.9157(13) -0.2015(16) 0.042(5) Uani 1 1 d U . .
C112 C 0.4906(14) 0.9921(13) -0.2626(15) 0.047(5) Uani 1 1 d U . .
C113 C 0.5257(15) 1.0169(14) -0.2268(16) 0.054(5) Uani 1 1 d U . .
H11A H 0.5134 0.9920 -0.1661 0.065 Uiso 1 1 calc R . .
C114 C 0.5812(17) 1.0821(16) -0.2874(19) 0.077(7) Uani 1 1 d U . .
H11B H 0.6034 1.1028 -0.2650 0.093 Uiso 1 1 calc R . .
C115 C 0.6030(17) 1.1151(16) -0.374(2) 0.080(8) Uani 1 1 d U . .
H11C H 0.6444 1.1539 -0.4116 0.096 Uiso 1 1 calc R . .
C116 C 0.5678(16) 1.0947(14) -0.4102(17) 0.060(6) Uani 1 1 d U . .
H11D H 0.5809 1.1214 -0.4712 0.072 Uiso 1 1 calc R . .
C117 C 0.5104(15) 1.0318(14) -0.3541(16) 0.060(6) Uani 1 1 d U . .
H11E H 0.4851 1.0163 -0.3781 0.072 Uiso 1 1 calc R . .
N1 N 0.5276(15) 0.8662(16) 0.5596(15) 0.088(8) Uani 1 1 d . . .
C118 C 0.5892(18) 0.905(2) 0.5070(19) 0.086(10) Uani 1 1 d . . .
C119 C 0.663(2) 0.959(2) 0.4453(18) 0.118(13) Uani 1 1 d . . .

loop_
_atom_site_aniso_label
_atom_site_aniso_U_11
_atom_site_aniso_U_22
_atom_site_aniso_U_33
_atom_site_aniso_U_23
_atom_site_aniso_U_13
_atom_site_aniso_U_12
Gd1 0.0310(7) 0.0275(6) 0.0246(6) -0.0132(5) -0.0079(5) -0.0054(5)
Gd2 0.0323(7) 0.0245(6) 0.0259(6) -0.0119(5) -0.0092(5) -0.0047(5)
Fe1 0.0294(18) 0.0303(18) 0.0259(16) -0.0127(15) -0.0088(14) -0.0051(14)
Fe2 0.0300(18) 0.0281(18) 0.0188(15) -0.0112(14) -0.0052(14) -0.0084(14)
Fe3 0.0305(18) 0.0241(17) 0.0210(16) -0.0105(14) -0.0049(14) -0.0070(13)
Fe4 0.0311(18) 0.0274(18) 0.0237(16) -0.0110(14) -0.0059(14) -0.0080(14)
Fe5 0.0394(19) 0.0315(18) 0.0290(17) -0.0158(15) -0.0120(15) -0.0048(15)
Fe6 0.039(2) 0.0293(18) 0.0323(18) -0.0141(15) -0.0152(16) -0.0032(15)
O1 0.027(8) 0.026(8) 0.016(7) -0.003(6) -0.004(6) -0.018(6)
O2 0.013(7) 0.024(8) 0.010(6) -0.007(6) 0.002(6) -0.001(6)
O3 0.033(8) 0.005(7) 0.033(8) 0.000(6) -0.020(7) 0.004(6)
O4 0.028(8) 0.037(9) 0.025(7) -0.017(7) -0.016(6) 0.000(6)
O5 0.036(8) 0.020(8) 0.024(7) -0.016(6) -0.004(7) 0.003(6)
O6 0.028(8) 0.052(10) 0.026(8) -0.026(7) -0.002(7) -0.019(7)
O7 0.037(8) 0.025(8) 0.029(7) -0.021(6) -0.017(7) 0.000(6)
O8 0.072(13) 0.020(10) 0.151(19) -0.042(12) -0.001(13) -0.022(9)
O9 0.057(12) 0.138(17) 0.056(11) -0.059(12) 0.004(9) -0.061(12)
O11 0.051(10) 0.020(8) 0.046(9) -0.015(7) -0.020(8) 0.005(7)
O12 0.057(11) 0.039(10) 0.055(10) -0.031(9) -0.035(9) 0.026(8)
O21 0.036(9) 0.029(9) 0.049(10) -0.009(8) -0.020(8) 0.002(7)
O22 0.060(11) 0.041(10) 0.055(10) -0.036(9) -0.030(9) 0.015(8)
O31 0.010(7) 0.024(8) 0.013(7) -0.007(6) -0.004(6) 0.003(6)
O32 0.032(9) 0.045(9) 0.027(8) -0.017(7) -0.002(7) -0.013(7)
O41 0.080(14) 0.069(13) 0.097(15) -0.072(13) 0.014(12) -0.015(11)
O42 0.076(13) 0.164(19) 0.039(10) -0.062(12) -0.023(9) -0.033(12)
O51 0.026(8) 0.029(8) 0.027(8) -0.006(7) -0.006(7) -0.013(6)
O52 0.041(9) 0.021(8) 0.018(7) -0.010(6) -0.001(7) -0.006(7)
O61 0.076(12) 0.056(11) 0.026(8) -0.019(8) -0.031(9) 0.005(9)
O62 0.067(11) 0.050(11) 0.027(8) -0.013(8) -0.021(8) -0.017(9)
O71 0.031(9) 0.043(9) 0.020(7) -0.015(7) -0.009(7) 0.000(7)
O72 0.043(10) 0.061(12) 0.065(11) -0.042(10) -0.022(9) 0.006(8)
O81 0.033(9) 0.033(9) 0.040(9) -0.022(8) -0.015(7) -0.001(7)
O82 0.041(9) 0.027(8) 0.018(7) 0.000(6) -0.011(7) -0.016(7)
O91 0.024(8) 0.027(8) 0.037(8) -0.025(7) 0.010(7) -0.018(6)
O92 0.026(8) 0.033(8) 0.017(7) -0.010(6) 0.000(6) -0.013(6)
O101 0.043(9) 0.009(7) 0.025(8) -0.008(6) -0.010(7) 0.000(6)
O102 0.035(9) 0.044(9) 0.024(8) -0.006(7) -0.013(7) -0.019(7)
O111 0.066(11) 0.030(9) 0.037(9) -0.015(8) -0.032(9) 0.010(8)
O112 0.073(11) 0.027(9) 0.050(10) -0.004(7) -0.049(9) -0.001(8)
C1 0.056(14) 0.076(16) 0.065(14) -0.038(13) 0.002(12) -0.054(13)
C2 0.071(12) 0.073(13) 0.065(12) -0.038(10) -0.014(10) -0.038(11)
C3 0.098(15) 0.096(15) 0.078(14) -0.034(12) -0.039(12) -0.034(13)
C4 0.116(16) 0.124(18) 0.090(15) -0.034(14) -0.049(13) -0.032(15)
C5 0.116(17) 0.110(17) 0.109(17) -0.039(14) -0.034(14) -0.058(15)
C6 0.118(17) 0.104(16) 0.095(16) -0.022(14) -0.024(14) -0.046(15)
C7 0.094(14) 0.095(15) 0.077(14) -0.027(13) -0.016(12) -0.052(13)
C11 0.047(13) 0.044(13) 0.032(11) -0.018(10) -0.026(10) 0.004(10)
C12 0.041(10) 0.046(10) 0.040(9) -0.027(8) -0.024(8) 0.003(8)
C13 0.058(12) 0.048(12) 0.062(11) -0.025(10) -0.035(10) 0.006(10)
C14 0.072(13) 0.059(13) 0.078(12) -0.029(11) -0.055(10) 0.013(11)
C15 0.059(13) 0.079(14) 0.084(13) -0.036(12) -0.046(11) 0.022(11)
C16 0.043(12) 0.065(13) 0.088(13) -0.037(11) -0.035(10) 0.007(10)
C17 0.043(11) 0.059(12) 0.065(11) -0.033(10) -0.039(9) 0.010(9)
C21 0.032(12) 0.022(11) 0.063(13) -0.025(10) -0.013(11) 0.004(9)
C22 0.047(11) 0.039(10) 0.069(11) -0.028(9) -0.035(9) 0.012(9)
C23 0.085(13) 0.038(12) 0.087(13) -0.025(11) -0.045(11) 0.010(11)
C24 0.093(14) 0.041(12) 0.102(14) -0.033(12) -0.054(13) 0.030(11)
C25 0.100(15) 0.057(13) 0.104(15) -0.053(12) -0.037(14) 0.034(12)
C26 0.103(15) 0.075(14) 0.082(14) -0.057(11) -0.026(12) 0.016(12)
C27 0.060(12) 0.062(12) 0.063(12) -0.051(10) -0.027(10) 0.017(10)
C31 0.057(13) 0.022(11) 0.024(10) -0.015(9) -0.009(10) -0.005(10)
C32 0.040(10) 0.053(10) 0.034(9) -0.022(8) -0.010(9) 0.000(9)
C33 0.033(11) 0.070(12) 0.042(11) -0.032(10) 0.000(9) -0.001(10)
C34 0.031(11) 0.098(13) 0.058(12) -0.035(11) -0.006(10) -0.012(11)
C35 0.052(12) 0.108(14) 0.061(12) -0.061(11) -0.008(11) -0.011(12)
C36 0.057(13) 0.113(14) 0.070(12) -0.067(11) -0.008(11) -0.010(12)
C37 0.043(11) 0.087(13) 0.053(11) -0.046(10) -0.024(10) 0.002(10)
C41 0.030(12) 0.054(14) 0.041(12) -0.035(11) 0.007(10) -0.022(10)
C42 0.052(11) 0.065(12) 0.043(10) -0.029(10) -0.009(9) -0.016(9)
C43 0.062(13) 0.063(13) 0.062(12) -0.039(11) -0.013(11) -0.013(10)
C44 0.065(13) 0.069(14) 0.083(13) -0.051(12) 0.010(13) -0.013(11)
C45 0.076(14) 0.093(15) 0.063(12) -0.061(13) 0.008(12) -0.026(12)
C46 0.088(15) 0.101(15) 0.048(12) -0.038(12) -0.015(11) -0.033(12)
C47 0.065(13) 0.084(14) 0.045(11) -0.026(11) -0.017(10) -0.023(11)
C51 0.026(11) 0.033(12) 0.032(11) -0.011(10) -0.005(9) -0.012(10)
C52 0.041(10) 0.048(11) 0.025(9) -0.018(8) 0.000(8) -0.014(9)
C53 0.048(12) 0.071(13) 0.034(10) -0.024(10) 0.005(9) -0.030(10)
C54 0.061(13) 0.084(14) 0.046(12) -0.035(11) 0.016(11) -0.015(12)
C55 0.065(13) 0.087(15) 0.051(12) -0.030(11) 0.012(11) -0.006(12)
C56 0.076(14) 0.080(14) 0.048(11) -0.027(11) -0.001(11) -0.003(12)
C57 0.058(12) 0.072(13) 0.033(10) -0.021(10) -0.004(10) 0.002(11)
C61 0.029(12) 0.062(14) 0.037(12) -0.030(11) -0.013(10) -0.004(11)
C62 0.036(10) 0.063(11) 0.037(9) -0.022(9) -0.019(8) -0.010(9)
C63 0.043(11) 0.050(11) 0.037(10) -0.023(9) -0.017(10) -0.004(9)
C64 0.066(13) 0.064(13) 0.043(11) -0.014(10) -0.023(10) -0.001(11)
C65 0.066(13) 0.068(13) 0.034(11) -0.016(10) -0.020(10) -0.010(11)
C66 0.057(13) 0.071(13) 0.031(10) -0.020(10) -0.024(10) 0.001(10)
C67 0.054(12) 0.053(12) 0.030(10) -0.023(9) -0.007(10) 0.000(10)
C71 0.035(12) 0.046(13) 0.042(12) -0.012(11) -0.014(10) -0.019(10)
C72 0.046(10) 0.064(11) 0.051(10) -0.034(9) -0.025(8) -0.013(9)
C73 0.056(12) 0.076(13) 0.067(12) -0.024(11) -0.049(10) -0.001(11)
C74 0.087(14) 0.097(15) 0.072(13) -0.008(13) -0.065(11) 0.003(13)
C75 0.085(14) 0.107(16) 0.099(15) -0.031(14) -0.061(12) -0.023(13)
C76 0.077(14) 0.095(15) 0.100(14) -0.023(13) -0.040(12) -0.028(12)
C77 0.055(12) 0.077(13) 0.066(12) -0.024(11) -0.039(10) -0.017(11)
C81 0.037(12) 0.060(14) 0.033(11) -0.026(11) -0.013(10) -0.007(11)
C82 0.033(9) 0.057(11) 0.060(10) -0.036(9) -0.013(8) -0.023(8)
C83 0.037(12) 0.065(14) 0.076(13) -0.024(12) -0.008(12) -0.019(11)
C84 0.035(13) 0.075(15) 0.087(15) -0.016(13) -0.007(12) -0.020(12)
C85 0.035(12) 0.070(14) 0.086(14) -0.011(13) -0.014(12) -0.032(12)
C84' 0.028(13) 0.068(15) 0.073(15) -0.018(14) -0.020(13) -0.023(13)
C83' 0.031(14) 0.058(15) 0.067(15) -0.025(13) -0.017(13) -0.024(13)
C85' 0.034(15) 0.068(16) 0.079(16) -0.013(15) -0.025(14) -0.026(14)
C86 0.043(11) 0.066(12) 0.080(13) -0.013(11) -0.023(10) -0.029(10)
C87 0.048(11) 0.055(12) 0.064(12) -0.024(10) -0.017(10) -0.023(10)
C91 0.031(12) 0.052(13) 0.019(10) -0.008(10) -0.009(9) -0.010(10)
C92 0.028(9) 0.042(10) 0.034(9) -0.017(8) -0.009(8) -0.009(8)
C93 0.033(11) 0.048(11) 0.033(10) -0.021(9) 0.004(9) -0.008(9)
C94 0.042(11) 0.081(13) 0.043(11) -0.032(10) -0.002(9) -0.011(11)
C95 0.049(12) 0.080(14) 0.054(12) -0.017(11) -0.009(10) -0.026(11)
C96 0.045(12) 0.049(12) 0.054(12) -0.019(10) -0.009(10) -0.021(10)
C97 0.036(11) 0.048(11) 0.060(11) -0.021(10) -0.007(9) -0.016(9)
C101 0.024(11) 0.050(13) 0.035(12) -0.026(10) 0.001(10) -0.005(10)
C102 0.032(10) 0.059(10) 0.040(9) -0.018(9) -0.009(8) -0.026(8)
C103 0.038(12) 0.069(13) 0.051(11) -0.014(10) -0.008(10) -0.012(10)
C104 0.063(13) 0.074(13) 0.060(12) -0.026(11) -0.016(11) -0.030(10)
C105 0.051(12) 0.059(12) 0.068(13) -0.002(11) -0.017(11) -0.036(10)
C106 0.063(13) 0.076(13) 0.051(12) -0.010(11) -0.005(11) -0.036(11)
C107 0.053(12) 0.073(12) 0.033(10) -0.008(10) -0.013(9) -0.034(10)
C111 0.048(13) 0.022(12) 0.058(13) -0.008(11) -0.031(11) -0.002(10)
C112 0.051(11) 0.026(10) 0.058(11) -0.007(9) -0.033(9) 0.006(8)
C113 0.069(12) 0.045(11) 0.072(12) -0.009(10) -0.054(10) -0.015(10)
C114 0.072(13) 0.050(13) 0.090(14) 0.001(12) -0.040(12) -0.017(11)
C115 0.069(13) 0.041(12) 0.093(14) 0.006(12) -0.028(13) -0.022(11)
C116 0.070(13) 0.036(11) 0.071(13) -0.001(10) -0.036(11) -0.021(10)
C117 0.065(12) 0.036(11) 0.069(12) -0.009(10) -0.029(11) -0.010(10)
N1 0.061(17) 0.12(2) 0.060(16) -0.026(15) -0.004(14) -0.026(16)
C118 0.043(19) 0.12(3) 0.06(2) -0.04(2) -0.005(16) 0.019(19)
C119 0.10(3) 0.15(3) 0.06(2) 0.01(2) -0.014(19) -0.08(2)

loop_
_atom_type_symbol
_atom_type_description
_atom_type_scat_dispersion_real
_atom_type_scat_dispersion_imag
_atom_type_scat_source
C C 0.0033 0.0016 'International Tables Vol C Tables 4.2.6.8 and 6.1.1.4'
H H 0.0000 0.0000 'International Tables Vol C Tables 4.2.6.8 and 6.1.1.4'
N N 0.0061 0.0033 'International Tables Vol C Tables 4.2.6.8 and 6.1.1.4'
O O 0.0106 0.0060 'International Tables Vol C Tables 4.2.6.8 and 6.1.1.4'
Gd Gd -0.1653 3.9035 'International Tables Vol C Tables 4.2.6.8 and 6.1.1.4'
Fe Fe 0.3463 0.8444 'International Tables Vol C Tables 4.2.6.8 and 6.1.1.4'

loop_
_geom_angle_atom_site_label_1
_geom_angle_atom_site_label_2
_geom_angle_atom_site_label_3
_geom_angle
_geom_angle_site_symmetry_1
_geom_angle_site_symmetry_3
_geom_angle_publ_flag
O8 Gd1 O62 117.9(6) . . ?
O8 Gd1 O71 78.5(6) . . ?
O62 Gd1 O71 73.7(4) . . ?
O8 Gd1 O3 91.1(6) . . ?
O62 Gd1 O3 141.4(4) . . ?
O71 Gd1 O3 141.0(4) . . ?
O8 Gd1 O41 68.4(6) . . ?
O62 Gd1 O41 78.0(6) . . ?
O71 Gd1 O41 118.2(5) . . ?
O3 Gd1 O41 91.4(6) . . ?
O8 Gd1 O51 133.1(5) . . ?
O62 Gd1 O51 72.3(4) . . ?
O71 Gd1 O51 142.1(4) . . ?
O3 Gd1 O51 69.2(4) . . ?
O41 Gd1 O51 70.1(5) . . ?
O8 Gd1 O82 72.3(5) . . ?
O62 Gd1 O82 141.4(5) . . ?
O71 Gd1 O82 72.4(4) . . ?
O3 Gd1 O82 68.7(4) . . ?
O41 Gd1 O82 135.3(5) . . ?
O51 Gd1 O82 130.3(4) . . ?
O8 Gd1 O1 146.0(5) . . ?
O62 Gd1 O1 79.9(4) . . ?
O71 Gd1 O1 79.7(4) . . ?
O3 Gd1 O1 89.7(4) . . ?
O41 Gd1 O1 145.6(5) . . ?
O51 Gd1 O1 78.3(4) . . ?
O82 Gd1 O1 76.4(4) . . ?
O8 Gd1 Fe2 118.9(5) . 2_665 ?
O62 Gd1 Fe2 107.9(3) . 2_665 ?
O71 Gd1 Fe2 155.8(3) . 2_665 ?
O3 Gd1 Fe2 33.6(3) . 2_665 ?
O41 Gd1 Fe2 85.3(5) . 2_665 ?
O51 Gd1 Fe2 36.5(3) . 2_665 ?
O82 Gd1 Fe2 95.9(3) . 2_665 ?
O1 Gd1 Fe2 76.9(3) . 2_665 ?
O8 Gd1 Fe3 86.6(5) . . ?
O62 Gd1 Fe3 154.8(3) . . ?
O71 Gd1 Fe3 108.3(3) . . ?
O3 Gd1 Fe3 33.0(3) . . ?
O41 Gd1 Fe3 119.6(5) . . ?
O51 Gd1 Fe3 95.8(3) . . ?
O82 Gd1 Fe3 36.7(3) . . ?
O1 Gd1 Fe3 75.9(2) . . ?
Fe2 Gd1 Fe3 59.77(7) 2_665 . ?
O42 Gd2 O9 69.2(5) . . ?
O42 Gd2 O111 119.3(6) . . ?
O9 Gd2 O111 81.6(6) . . ?
O42 Gd2 O21 78.2(5) . . ?
O9 Gd2 O21 118.8(6) . . ?
O111 Gd2 O21 71.2(5) . . ?
O42 Gd2 O3 90.6(6) . . ?
O9 Gd2 O3 89.7(5) . . ?
O111 Gd2 O3 142.6(4) . . ?
O21 Gd2 O3 141.8(4) . . ?
O42 Gd2 O31 72.3(5) . . ?
O9 Gd2 O31 135.6(5) . . ?
O111 Gd2 O31 138.0(4) . . ?
O21 Gd2 O31 72.6(4) . . ?
O3 Gd2 O31 69.2(4) . . ?
O42 Gd2 O101 133.3(5) . . ?
O9 Gd2 O101 69.1(4) . . ?
O111 Gd2 O101 73.6(4) . . ?
O21 Gd2 O101 141.9(4) . . ?
O3 Gd2 O101 69.3(4) . . ?
O31 Gd2 O101 130.5(4) . . ?
O42 Gd2 O2 145.9(4) . . ?
O9 Gd2 O2 144.9(4) . . ?
O111 Gd2 O2 77.1(4) . . ?
O21 Gd2 O2 80.1(4) . . ?
O3 Gd2 O2 90.4(4) . . ?
O31 Gd2 O2 76.3(3) . . ?
O101 Gd2 O2 78.2(4) . . ?
O42 Gd2 Fe3 118.4(5) . . ?
O9 Gd2 Fe3 83.8(4) . . ?
O111 Gd2 Fe3 109.3(3) . . ?
O21 Gd2 Fe3 156.7(3) . . ?
O3 Gd2 Fe3 33.3(3) . . ?
O31 Gd2 Fe3 95.9(3) . . ?
O101 Gd2 Fe3 37.0(3) . . ?
O2 Gd2 Fe3 77.4(2) . . ?
O42 Gd2 Fe2 85.9(5) . 2_665 ?
O9 Gd2 Fe2 118.6(5) . 2_665 ?
O111 Gd2 Fe2 153.1(3) . 2_665 ?
O21 Gd2 Fe2 108.6(3) . 2_665 ?
O3 Gd2 Fe2 33.5(3) . 2_665 ?
O31 Gd2 Fe2 36.6(3) . 2_665 ?
O101 Gd2 Fe2 96.3(3) . 2_665 ?
O2 Gd2 Fe2 76.4(2) . 2_665 ?
Fe3 Gd2 Fe2 59.89(7) . 2_665 ?
O4 Fe1 O1 97.4(5) . . ?
O4 Fe1 O32 95.1(5) . 2_665 ?
O1 Fe1 O32 167.5(5) . 2_665 ?
O4 Fe1 O81 94.0(5) . . ?
O1 Fe1 O81 94.1(5) . . ?
O32 Fe1 O81 84.3(5) 2_665 . ?
O4 Fe1 O2 97.7(5) . 2_665 ?
O1 Fe1 O2 87.3(4) . 2_665 ?
O32 Fe1 O2 91.7(4) 2_665 2_665 ?
O81 Fe1 O2 168.0(5) . 2_665 ?
O4 Fe1 O5 176.5(5) . . ?
O1 Fe1 O5 80.9(4) . . ?
O32 Fe1 O5 86.6(5) 2_665 . ?
O81 Fe1 O5 89.2(5) . . ?
O2 Fe1 O5 79.2(4) 2_665 . ?
O4 Fe1 Fe4 89.3(4) . 2_665 ?
O1 Fe1 Fe4 44.7(3) . 2_665 ?
O32 Fe1 Fe4 136.5(4) 2_665 2_665 ?
O81 Fe1 Fe4 138.6(4) . 2_665 ?
O2 Fe1 Fe4 44.9(3) 2_665 2_665 ?
O5 Fe1 Fe4 87.3(3) . 2_665 ?
O4 Fe2 O6 82.2(5) . . ?
O4 Fe2 O3 103.4(5) . 2_665 ?
O6 Fe2 O3 102.8(5) . 2_665 ?
O4 Fe2 O91 91.5(5) . . ?
O6 Fe2 O91 92.3(5) . . ?
O3 Fe2 O91 159.9(5) 2_665 . ?
O4 Fe2 O51 168.5(5) . 2_665 ?
O6 Fe2 O51 88.6(5) . 2_665 ?
O3 Fe2 O51 85.2(5) 2_665 2_665 ?
O91 Fe2 O51 82.0(5) . 2_665 ?
O4 Fe2 O31 88.8(5) . 2_665 ?
O6 Fe2 O31 169.0(5) . 2_665 ?
O3 Fe2 O31 85.3(5) 2_665 2_665 ?
O91 Fe2 O31 81.7(5) . 2_665 ?
O51 Fe2 O31 99.6(5) 2_665 2_665 ?
O4 Fe2 Fe3 42.1(4) . . ?
O6 Fe2 Fe3 42.4(3) . . ?
O3 Fe2 Fe3 118.2(4) 2_665 . ?
O91 Fe2 Fe3 81.8(3) . . ?
O51 Fe2 Fe3 127.1(4) 2_665 . ?
O31 Fe2 Fe3 127.2(3) 2_665 . ?
O4 Fe2 Gd1 142.1(4) . 2_665 ?
O6 Fe2 Gd1 89.7(3) . 2_665 ?
O3 Fe2 Gd1 42.5(3) 2_665 2_665 ?
O91 Fe2 Gd1 125.9(4) . 2_665 ?
O51 Fe2 Gd1 43.9(3) 2_665 2_665 ?
O31 Fe2 Gd1 101.3(3) 2_665 2_665 ?
Fe3 Fe2 Gd1 128.66(11) . 2_665 ?
O4 Fe2 Gd2 90.5(4) . 2_665 ?
O6 Fe2 Gd2 141.6(3) . 2_665 ?
O3 Fe2 Gd2 42.5(3) 2_665 2_665 ?
O91 Fe2 Gd2 125.6(3) . 2_665 ?
O51 Fe2 Gd2 101.0(3) 2_665 2_665 ?
O31 Fe2 Gd2 44.0(3) 2_665 2_665 ?
Fe3 Fe2 Gd2 128.96(10) . 2_665 ?
Gd1 Fe2 Gd2 73.37(6) 2_665 2_665 ?
O4 Fe3 O6 82.1(5) . . ?
O4 Fe3 O3 103.4(5) . . ?
O6 Fe3 O3 103.4(5) . . ?
O4 Fe3 O92 91.1(5) . . ?
O6 Fe3 O92 91.5(5) . . ?
O3 Fe3 O92 160.4(5) . . ?
O4 Fe3 O101 168.1(5) . . ?
O6 Fe3 O101 88.8(5) . . ?
O3 Fe3 O101 86.1(5) . . ?
O92 Fe3 O101 81.5(5) . . ?
O4 Fe3 O82 88.9(5) . . ?
O6 Fe3 O82 168.9(5) . . ?
O3 Fe3 O82 84.9(5) . . ?
O92 Fe3 O82 82.1(5) . . ?
O101 Fe3 O82 99.2(5) . . ?
O4 Fe3 Fe2 41.9(3) . . ?
O6 Fe3 Fe2 42.5(4) . . ?
O3 Fe3 Fe2 118.6(3) . . ?
O92 Fe3 Fe2 81.0(3) . . ?
O101 Fe3 Fe2 127.1(3) . . ?
O82 Fe3 Fe2 127.0(4) . . ?
O4 Fe3 Gd2 142.3(4) . . ?
O6 Fe3 Gd2 90.2(4) . . ?
O3 Fe3 Gd2 42.7(3) . . ?
O92 Fe3 Gd2 126.1(3) . . ?
O101 Fe3 Gd2 44.7(3) . . ?
O82 Fe3 Gd2 101.0(4) . . ?
Fe2 Fe3 Gd2 129.21(11) . . ?
O4 Fe3 Gd1 90.2(3) . . ?
O6 Fe3 Gd1 141.9(4) . . ?
O3 Fe3 Gd1 42.3(3) . . ?
O92 Fe3 Gd1 126.1(3) . . ?
O101 Fe3 Gd1 101.7(3) . . ?
O82 Fe3 Gd1 44.0(3) . . ?
Fe2 Fe3 Gd1 128.62(11) . . ?
Gd2 Fe3 Gd1 73.54(7) . . ?
O6 Fe4 O1 98.3(5) . 2_665 ?
O6 Fe4 O2 99.0(5) . . ?
O1 Fe4 O2 87.8(4) 2_665 . ?
O6 Fe4 O52 94.2(5) . 2_665 ?
O1 Fe4 O52 93.1(5) 2_665 2_665 ?
O2 Fe4 O52 166.6(5) . 2_665 ?
O6 Fe4 O102 94.8(5) . . ?
O1 Fe4 O102 166.7(5) 2_665 . ?
O2 Fe4 O102 92.7(5) . . ?
O52 Fe4 O102 83.5(5) 2_665 . ?
O6 Fe4 O7 177.9(5) . . ?
O1 Fe4 O7 79.6(5) 2_665 . ?
O2 Fe4 O7 80.3(4) . . ?
O52 Fe4 O7 86.6(5) 2_665 . ?
O102 Fe4 O7 87.3(5) . . ?
O6 Fe4 Fe1 90.9(4) . 2_665 ?
O1 Fe4 Fe1 44.5(3) 2_665 2_665 ?
O2 Fe4 Fe1 45.5(3) . 2_665 ?
O52 Fe4 Fe1 137.5(4) 2_665 2_665 ?
O102 Fe4 Fe1 138.1(4) . 2_665 ?
O7 Fe4 Fe1 87.2(3) . 2_665 ?
O61 Fe5 O72 92.2(6) . . ?
O61 Fe5 O1 105.1(5) . . ?
O72 Fe5 O1 102.5(5) . . ?
O61 Fe5 O12 88.7(6) . 2_665 ?
O72 Fe5 O12 87.0(6) . 2_665 ?
O1 Fe5 O12 162.7(5) . 2_665 ?
O61 Fe5 O7 93.7(5) . 2_665 ?
O72 Fe5 O7 171.4(5) . 2_665 ?
O1 Fe5 O7 81.8(4) . 2_665 ?
O12 Fe5 O7 87.0(5) 2_665 2_665 ?
O61 Fe5 O5 170.9(5) . . ?
O72 Fe5 O5 91.9(5) . . ?
O1 Fe5 O5 81.9(5) . . ?
O12 Fe5 O5 83.4(5) 2_665 . ?
O7 Fe5 O5 81.4(5) 2_665 . ?
O22 Fe6 O112 93.0(6) . . ?
O22 Fe6 O2 102.3(5) . . ?
O112 Fe6 O2 104.6(5) . . ?
O22 Fe6 O11 88.6(6) . . ?
O112 Fe6 O11 90.4(5) . . ?
O2 Fe6 O11 160.8(5) . . ?
O22 Fe6 O7 173.1(5) . . ?
O112 Fe6 O7 90.8(5) . . ?
O2 Fe6 O7 82.3(4) . . ?
O11 Fe6 O7 85.6(5) . . ?
O22 Fe6 O5 95.4(5) . 2_665 ?
O112 Fe6 O5 168.4(5) . 2_665 ?
O2 Fe6 O5 81.4(5) . 2_665 ?
O11 Fe6 O5 81.9(5) . 2_665 ?
O7 Fe6 O5 80.1(4) . 2_665 ?
Fe5 O1 Fe1 101.0(5) . . ?
Fe5 O1 Fe4 101.0(5) . 2_665 ?
Fe1 O1 Fe4 90.9(4) . 2_665 ?
Fe5 O1 Gd1 115.8(5) . . ?
Fe1 O1 Gd1 122.4(5) . . ?
Fe4 O1 Gd1 121.0(5) 2_665 . ?
Fe6 O2 Fe4 101.3(5) . . ?
Fe6 O2 Fe1 102.4(5) . 2_665 ?
Fe4 O2 Fe1 89.6(4) . 2_665 ?
Fe6 O2 Gd2 116.4(5) . . ?
Fe4 O2 Gd2 120.6(5) . . ?
Fe1 O2 Gd2 121.7(4) 2_665 . ?
Fe3 O3 Fe2 123.2(6) . 2_665 ?
Fe3 O3 Gd2 103.9(5) . . ?
Fe2 O3 Gd2 104.0(5) 2_665 . ?
Fe3 O3 Gd1 104.7(5) . . ?
Fe2 O3 Gd1 103.9(5) 2_665 . ?
Gd2 O3 Gd1 118.2(5) . . ?
Fe1 O4 Fe2 130.9(7) . . ?
Fe1 O4 Fe3 130.5(6) . . ?
Fe2 O4 Fe3 96.0(5) . . ?
Fe1 O5 Fe5 95.6(5) . . ?
Fe1 O5 Fe6 96.7(5) . 2_665 ?
Fe5 O5 Fe6 97.7(5) . 2_665 ?
Fe4 O6 Fe3 131.4(7) . . ?
Fe4 O6 Fe2 131.5(6) . . ?
Fe3 O6 Fe2 95.2(6) . . ?
Fe5 O7 Fe4 97.1(5) 2_665 . ?
Fe5 O7 Fe6 99.4(5) 2_665 . ?
Fe4 O7 Fe6 95.3(4) . . ?
C1 O8 Gd1 142.0(19) . . ?
C1 O9 Gd2 138.8(16) . . ?
C11 O11 Fe6 129.9(13) . . ?
C11 O12 Fe5 127.9(13) . 2_665 ?
C21 O21 Gd2 143.8(14) . . ?
C21 O22 Fe6 134.5(14) . . ?
C31 O31 Fe2 122.7(11) . 2_665 ?
C31 O31 Gd2 125.9(11) . . ?
Fe2 O31 Gd2 99.3(4) 2_665 . ?
C31 O32 Fe1 122.8(14) . 2_665 ?
C41 O41 Gd1 135.6(16) . . ?
C41 O42 Gd2 144.9(18) . . ?
C51 O51 Fe2 120.6(12) . 2_665 ?
C51 O51 Gd1 125.8(12) . . ?
Fe2 O51 Gd1 99.5(5) 2_665 . ?
C51 O52 Fe4 122.4(12) . 2_665 ?
C61 O61 Fe5 129.2(13) . . ?
C61 O62 Gd1 148.3(15) . . ?
C71 O71 Gd1 147.9(14) . . ?
C71 O72 Fe5 129.0(14) . . ?
C81 O81 Fe1 124.4(14) . . ?
C81 O82 Fe3 120.9(12) . . ?
C81 O82 Gd1 127.6(12) . . ?
Fe3 O82 Gd1 99.3(5) . . ?
C91 O91 Fe2 124.8(12) . . ?
C91 O92 Fe3 124.0(12) . . ?
C101 O101 Fe3 119.3(12) . . ?
C101 O101 Gd2 125.3(12) . . ?
Fe3 O101 Gd2 98.4(5) . . ?
C101 O102 Fe4 120.5(13) . . ?
C111 O111 Gd2 148.2(14) . . ?
C111 O112 Fe6 125.6(14) . . ?
O8 C1 O9 127(2) . . ?
O8 C1 C2 121(3) . . ?
O9 C1 C2 112(3) . . ?
C7 C2 C3 118(2) . . ?
C7 C2 C1 125(3) . . ?
C3 C2 C1 117(3) . . ?
C2 C3 C4 113(3) . . ?
C2 C3 H3A 123.6 . . ?
C4 C3 H3A 123.6 . . ?
C5 C4 C3 125(3) . . ?
C5 C4 H4A 117.3 . . ?
C3 C4 H4A 117.3 . . ?
C4 C5 C6 121(4) . . ?
C4 C5 H5A 119.6 . . ?
C6 C5 H5A 119.6 . . ?
C5 C6 C7 118(4) . . ?
C5 C6 H6A 121.1 . . ?
C7 C6 H6A 121.1 . . ?
C2 C7 C6 125(3) . . ?
C2 C7 H7A 117.5 . . ?
C6 C7 H7A 117.5 . . ?
O12 C11 O11 127(2) . . ?
O12 C11 C12 116.7(19) . . ?
O11 C11 C12 115.7(19) . . ?
C13 C12 C17 118(2) . . ?
C13 C12 C11 120(2) . . ?
C17 C12 C11 122.1(18) . . ?
C12 C13 C14 118(2) . . ?
C12 C13 H13A 120.9 . . ?
C14 C13 H13A 120.9 . . ?
C15 C14 C13 123(2) . . ?
C15 C14 H14A 118.4 . . ?
C13 C14 H14A 118.4 . . ?
C16 C15 C14 117(2) . . ?
C16 C15 H15A 121.4 . . ?
C14 C15 H15A 121.4 . . ?
C15 C16 C17 123(2) . . ?
C15 C16 H16A 118.4 . . ?
C17 C16 H16A 118.4 . . ?
C16 C17 C12 120(2) . . ?
C16 C17 H17A 120.0 . . ?
C12 C17 H17A 120.0 . . ?
O21 C21 O22 122.0(19) . . ?
O21 C21 C22 120(2) . . ?
O22 C21 C22 117(2) . . ?
C23 C22 C27 121(2) . . ?
C23 C22 C21 123(2) . . ?
C27 C22 C21 116(2) . . ?
C22 C23 C24 124(3) . . ?
C22 C23 H23A 117.8 . . ?
C24 C23 H23A 117.8 . . ?
C25 C24 C23 116(3) . . ?
C25 C24 H24A 122.1 . . ?
C23 C24 H24A 122.1 . . ?
C24 C25 C26 124(3) . . ?
C24 C25 H25A 117.9 . . ?
C26 C25 H25A 117.9 . . ?
C25 C26 C27 119(2) . . ?
C25 C26 H26A 120.5 . . ?
C27 C26 H26A 120.5 . . ?
C22 C27 C26 115(2) . . ?
C22 C27 H27A 122.3 . . ?
C26 C27 H27A 122.3 . . ?
O32 C31 O31 123.5(18) . . ?
O32 C31 C32 119(2) . . ?
O31 C31 C32 117.6(18) . . ?
C33 C32 C37 122(2) . . ?
C33 C32 C31 118(2) . . ?
C37 C32 C31 119(2) . . ?
C32 C33 C34 116(2) . . ?
C32 C33 H33A 121.8 . . ?
C34 C33 H33A 121.8 . . ?
C35 C34 C33 119(2) . . ?
C35 C34 H34A 120.4 . . ?
C33 C34 H34A 120.4 . . ?
C34 C35 C36 123(3) . . ?
C34 C35 H35A 118.5 . . ?
C36 C35 H35A 118.5 . . ?
C37 C36 C35 120(2) . . ?
C37 C36 H36A 120.0 . . ?
C35 C36 H36A 120.0 . . ?
C36 C37 C32 119(2) . . ?
C36 C37 H37A 120.3 . . ?
C32 C37 H37A 120.3 . . ?
O42 C41 O41 127(2) . . ?
O42 C41 C42 120(2) . . ?
O41 C41 C42 112(2) . . ?
C43 C42 C47 118(2) . . ?
C43 C42 C41 119(2) . . ?
C47 C42 C41 123(2) . . ?
C42 C43 C44 124(3) . . ?
C42 C43 H43A 117.8 . . ?
C44 C43 H43A 117.8 . . ?
C45 C44 C43 119(3) . . ?
C45 C44 H44A 120.6 . . ?
C43 C44 H44A 120.6 . . ?
C44 C45 C46 121(3) . . ?
C44 C45 H45A 119.5 . . ?
C46 C45 H45A 119.5 . . ?
C47 C46 C45 119(3) . . ?
C47 C46 H46A 120.4 . . ?
C45 C46 H46A 120.4 . . ?
C42 C47 C46 118(3) . . ?
C42 C47 H47A 120.9 . . ?
C46 C47 H47A 120.9 . . ?
O51 C51 O52 124.4(18) . . ?
O51 C51 C52 120.5(19) . . ?
O52 C51 C52 115.1(18) . . ?
C53 C52 C57 117(2) . . ?
C53 C52 C51 120.8(19) . . ?
C57 C52 C51 122(2) . . ?
C52 C53 C54 123(2) . . ?
C52 C53 H53A 118.4 . . ?
C54 C53 H53A 118.4 . . ?
C55 C54 C53 119(3) . . ?
C55 C54 H54A 120.7 . . ?
C53 C54 H54A 120.7 . . ?
C54 C55 C56 118(3) . . ?
C54 C55 H55A 120.9 . . ?
C56 C55 H55A 120.9 . . ?
C57 C56 C55 125(3) . . ?
C57 C56 H56A 117.7 . . ?
C55 C56 H56A 117.7 . . ?
C56 C57 C52 118(2) . . ?
C56 C57 H57A 121.0 . . ?
C52 C57 H57A 121.0 . . ?
O62 C61 O61 125(2) . . ?
O62 C61 C62 119(2) . . ?
O61 C61 C62 116(2) . . ?
C63 C62 C67 117.7(19) . . ?
C63 C62 C61 120(2) . . ?
C67 C62 C61 122(2) . . ?
C62 C63 C64 118(2) . . ?
C62 C63 H63A 121.0 . . ?
C64 C63 H63A 121.0 . . ?
C65 C64 C63 121(2) . . ?
C65 C64 H64A 119.5 . . ?
C63 C64 H64A 119.5 . . ?
C66 C65 C64 122(2) . . ?
C66 C65 H65A 119.1 . . ?
C64 C65 H65A 119.1 . . ?
C65 C66 C67 120(2) . . ?
C65 C66 H66A 120.2 . . ?
C67 C66 H66A 120.2 . . ?
C66 C67 C62 122(2) . . ?
C66 C67 H67A 119.1 . . ?
C62 C67 H67A 119.1 . . ?
O71 C71 O72 122.7(19) . . ?
O71 C71 C72 121(2) . . ?
O72 C71 C72 115(2) . . ?
C77 C72 C73 118(2) . . ?
C77 C72 C71 121(2) . . ?
C73 C72 C71 121(2) . . ?
C74 C73 C72 121(2) . . ?
C74 C73 H73A 119.5 . . ?
C72 C73 H73A 119.5 . . ?
C75 C74 C73 119(3) . . ?
C75 C74 H74A 120.7 . . ?
C73 C74 H74A 120.7 . . ?
C76 C75 C74 122(3) . . ?
C76 C75 H75A 119.1 . . ?
C74 C75 H75A 119.1 . . ?
C75 C76 C77 120(3) . . ?
C75 C76 H76A 120.2 . . ?
C77 C76 H76A 120.2 . . ?
C72 C77 C76 121(3) . . ?
C72 C77 H77A 119.5 . . ?
C76 C77 H77A 119.5 . . ?
O81 C81 O82 122(2) . . ?
O81 C81 C82 122(2) . . ?
O82 C81 C82 117(2) . . ?
C87 C82 C81 124(2) . . ?
C87 C82 C83' 102(3) . . ?
C81 C82 C83' 122(3) . . ?
C87 C82 C83 121(2) . . ?
C81 C82 C83 113(2) . . ?
C83' C82 C83 55(3) . . ?
C84 C83 C82 113(3) . . ?
C84 C83 H83A 123.7 . . ?
C82 C83 H83A 123.7 . . ?
C83 C84 C85 123(3) . . ?
C83 C84 H84A 118.4 . . ?
C85 C84 H84A 118.4 . . ?
C86 C85 C84 122(3) . . ?
C86 C85 H85A 119.0 . . ?
C84 C85 H85A 119.0 . . ?
C83' C84' C85' 110(7) . . ?
C83' C84' H84B 125.0 . . ?
C85' C84' H84B 125.0 . . ?
C84' C83' C82 129(7) . . ?
C84' C83' H83B 115.6 . . ?
C82 C83' H83B 115.6 . . ?
C86 C85' C84' 122(8) . . ?
C86 C85' H85B 119.1 . . ?
C84' C85' H85B 119.1 . . ?
C85' C86 C85 45(4) . . ?
C85' C86 C87 115(5) . . ?
C85 C86 C87 113(3) . . ?
C82 C87 C86 125(2) . . ?
C82 C87 H87A 117.7 . . ?
C86 C87 H87A 117.7 . . ?
O91 C91 O92 128.3(18) . . ?
O91 C91 C92 116.9(18) . . ?
O92 C91 C92 114.8(18) . . ?
C93 C92 C97 120.3(19) . . ?
C93 C92 C91 119.7(18) . . ?
C97 C92 C91 120.0(19) . . ?
C92 C93 C94 121(2) . . ?
C92 C93 H93A 119.7 . . ?
C94 C93 H93A 119.7 . . ?
C95 C94 C93 118(2) . . ?
C95 C94 H94A 120.8 . . ?
C93 C94 H94A 120.8 . . ?
C96 C95 C94 122(2) . . ?
C96 C95 H95A 119.0 . . ?
C94 C95 H95A 119.0 . . ?
C95 C96 C97 121(2) . . ?
C95 C96 H96A 119.7 . . ?
C97 C96 H96A 119.7 . . ?
C92 C97 C96 118(2) . . ?
C92 C97 H97A 121.1 . . ?
C96 C97 H97A 121.1 . . ?
O102 C101 O101 128.7(19) . . ?
O102 C101 C102 116.3(18) . . ?
O101 C101 C102 115.0(18) . . ?
C107 C102 C103 117.8(19) . . ?
C107 C102 C101 120.9(18) . . ?
C103 C102 C101 121.1(19) . . ?
C102 C103 C104 122(2) . . ?
C102 C103 H10A 119.0 . . ?
C104 C103 H10A 119.0 . . ?
C105 C104 C103 118(2) . . ?
C105 C104 H10B 121.0 . . ?
C103 C104 H10B 121.0 . . ?
C104 C105 C106 124(2) . . ?
C104 C105 H10C 118.2 . . ?
C106 C105 H10C 118.2 . . ?
C105 C106 C107 116(2) . . ?
C105 C106 H10D 122.0 . . ?
C107 C106 H10D 122.0 . . ?
C102 C107 C106 122(2) . . ?
C102 C107 H10E 118.8 . . ?
C106 C107 H10E 118.8 . . ?
O111 C111 O112 127(2) . . ?
O111 C111 C112 115(2) . . ?
O112 C111 C112 118(2) . . ?
C113 C112 C117 120(2) . . ?
C113 C112 C111 120(2) . . ?
C117 C112 C111 121(2) . . ?
C112 C113 C114 116(2) . . ?
C112 C113 H11A 121.9 . . ?
C114 C113 H11A 121.9 . . ?
C115 C114 C113 123(3) . . ?
C115 C114 H11B 118.6 . . ?
C113 C114 H11B 118.6 . . ?
C116 C115 C114 122(3) . . ?
C116 C115 H11C 119.0 . . ?
C114 C115 H11C 119.0 . . ?
C115 C116 C117 118(3) . . ?
C115 C116 H11D 120.8 . . ?
C117 C116 H11D 120.8 . . ?
C116 C117 C112 121(2) . . ?
C116 C117 H11E 119.7 . . ?
C112 C117 H11E 119.7 . . ?
N1 C118 C119 175(3) . . ?

loop_
_geom_bond_atom_site_label_1
_geom_bond_atom_site_label_2
_geom_bond_distance
_geom_bond_site_symmetry_2
_geom_bond_publ_flag
Gd1 O8 2.358(14) . ?
Gd1 O62 2.363(14) . ?
Gd1 O71 2.368(13) . ?
Gd1 O3 2.430(11) . ?
Gd1 O41 2.434(16) . ?
Gd1 O51 2.455(11) . ?
Gd1 O82 2.460(12) . ?
Gd1 O1 2.545(11) . ?
Gd1 Fe2 3.489(3) 2_665 ?
Gd1 Fe3 3.493(3) . ?
Gd2 O42 2.349(13) . ?
Gd2 O9 2.373(14) . ?
Gd2 O111 2.393(14) . ?
Gd2 O21 2.395(14) . ?
Gd2 O3 2.431(11) . ?
Gd2 O31 2.461(11) . ?
Gd2 O101 2.470(12) . ?
Gd2 O2 2.554(11) . ?
Gd2 Fe3 3.476(3) . ?
Gd2 Fe2 3.494(3) 2_665 ?
Fe1 O4 1.841(12) . ?
Fe1 O1 2.056(11) . ?
Fe1 O32 2.083(13) 2_665 ?
Fe1 O81 2.088(13) . ?
Fe1 O2 2.092(11) 2_665 ?
Fe1 O5 2.108(12) . ?
Fe1 Fe4 2.933(4) 2_665 ?
Fe2 O4 1.919(11) . ?
Fe2 O6 1.938(13) . ?
Fe2 O3 1.989(11) 2_665 ?
Fe2 O91 2.092(11) . ?
Fe2 O51 2.106(12) 2_665 ?
Fe2 O31 2.112(11) 2_665 ?
Fe2 Fe3 2.859(4) . ?
Fe2 Gd1 3.489(3) 2_665 ?
Fe2 Gd2 3.494(3) 2_665 ?
Fe3 O4 1.926(12) . ?
Fe3 O6 1.934(11) . ?
Fe3 O3 1.967(12) . ?
Fe3 O92 2.100(11) . ?
Fe3 O101 2.112(12) . ?
Fe3 O82 2.114(12) . ?
Fe4 O6 1.838(13) . ?
Fe4 O1 2.062(11) 2_665 ?
Fe4 O2 2.071(11) . ?
Fe4 O52 2.069(12) 2_665 ?
Fe4 O102 2.070(12) . ?
Fe4 O7 2.110(12) . ?
Fe4 Fe1 2.933(4) 2_665 ?
Fe5 O61 1.971(13) . ?
Fe5 O72 1.972(15) . ?
Fe5 O1 2.004(12) . ?
Fe5 O12 2.074(13) 2_665 ?
Fe5 O7 2.075(11) 2_665 ?
Fe5 O5 2.118(11) . ?
Fe6 O22 1.943(13) . ?
Fe6 O112 1.963(14) . ?
Fe6 O2 1.972(11) . ?
Fe6 O11 2.077(14) . ?
Fe6 O7 2.120(11) . ?
Fe6 O5 2.130(12) 2_665 ?
O1 Fe4 2.062(11) 2_665 ?
O2 Fe1 2.092(11) 2_665 ?
O3 Fe2 1.989(11) 2_665 ?
O5 Fe6 2.130(12) 2_665 ?
O7 Fe5 2.075(11) 2_665 ?
O8 C1 1.19(3) . ?
O9 C1 1.28(3) . ?
O11 C11 1.27(2) . ?
O12 C11 1.25(2) . ?
O12 Fe5 2.074(13) 2_665 ?
O21 C21 1.23(2) . ?
O22 C21 1.28(2) . ?
O31 C31 1.29(2) . ?
O31 Fe2 2.112(11) 2_665 ?
O32 C31 1.25(2) . ?
O32 Fe1 2.083(13) 2_665 ?
O41 C41 1.28(3) . ?
O42 C41 1.19(3) . ?
O51 C51 1.28(2) . ?
O51 Fe2 2.106(12) 2_665 ?
O52 C51 1.28(2) . ?
O52 Fe4 2.069(12) 2_665 ?
O61 C61 1.34(2) . ?
O62 C61 1.21(2) . ?
O71 C71 1.24(2) . ?
O72 C71 1.32(2) . ?
O81 C81 1.23(2) . ?
O82 C81 1.34(2) . ?
O91 C91 1.21(2) . ?
O92 C91 1.27(2) . ?
O101 C101 1.30(2) . ?
O102 C101 1.23(2) . ?
O111 C111 1.21(2) . ?
O112 C111 1.26(2) . ?
C1 C2 1.46(3) . ?
C2 C7 1.34(3) . ?
C2 C3 1.42(3) . ?
C3 C4 1.46(4) . ?
C3 H3A 0.9300 . ?
C4 C5 1.30(4) . ?
C4 H4A 0.9300 . ?
C5 C6 1.29(4) . ?
C5 H5A 0.9300 . ?
C6 C7 1.40(4) . ?
C6 H6A 0.9300 . ?
C7 H7A 0.9300 . ?
C11 C12 1.47(3) . ?
C12 C13 1.41(3) . ?
C12 C17 1.42(3) . ?
C13 C14 1.42(3) . ?
C13 H13A 0.9300 . ?
C14 C15 1.38(3) . ?
C14 H14A 0.9300 . ?
C15 C16 1.35(3) . ?
C15 H15A 0.9300 . ?
C16 C17 1.40(3) . ?
C16 H16A 0.9300 . ?
C17 H17A 0.9300 . ?
C21 C22 1.48(3) . ?
C22 C23 1.32(3) . ?
C22 C27 1.44(3) . ?
C23 C24 1.42(3) . ?
C23 H23A 0.9300 . ?
C24 C25 1.37(3) . ?
C24 H24A 0.9300 . ?
C25 C26 1.38(3) . ?
C25 H25A 0.9300 . ?
C26 C27 1.47(3) . ?
C26 H26A 0.9300 . ?
C27 H27A 0.9300 . ?
C31 C32 1.53(3) . ?
C32 C33 1.37(3) . ?
C32 C37 1.39(3) . ?
C33 C34 1.43(3) . ?
C33 H33A 0.9300 . ?
C34 C35 1.35(3) . ?
C34 H34A 0.9300 . ?
C35 C36 1.35(3) . ?
C35 H35A 0.9300 . ?
C36 C37 1.34(3) . ?
C36 H36A 0.9300 . ?
C37 H37A 0.9300 . ?
C41 C42 1.50(3) . ?
C42 C43 1.34(3) . ?
C42 C47 1.40(3) . ?
C43 C44 1.38(3) . ?
C43 H43A 0.9300 . ?
C44 C45 1.30(3) . ?
C44 H44A 0.9300 . ?
C45 C46 1.41(3) . ?
C45 H45A 0.9300 . ?
C46 C47 1.40(3) . ?
C46 H46A 0.9300 . ?
C47 H47A 0.9300 . ?
C51 C52 1.48(3) . ?
C52 C53 1.39(3) . ?
C52 C57 1.40(3) . ?
C53 C54 1.39(3) . ?
C53 H53A 0.9300 . ?
C54 C55 1.34(3) . ?
C54 H54A 0.9300 . ?
C55 C56 1.39(3) . ?
C55 H55A 0.9300 . ?
C56 C57 1.34(3) . ?
C56 H56A 0.9300 . ?
C57 H57A 0.9300 . ?
C61 C62 1.49(3) . ?
C62 C63 1.38(3) . ?
C62 C67 1.43(3) . ?
C63 C64 1.39(3) . ?
C63 H63A 0.9300 . ?
C64 C65 1.38(3) . ?
C64 H64A 0.9300 . ?
C65 C66 1.31(3) . ?
C65 H65A 0.9300 . ?
C66 C67 1.35(3) . ?
C66 H66A 0.9300 . ?
C67 H67A 0.9300 . ?
C71 C72 1.50(3) . ?
C72 C77 1.37(3) . ?
C72 C73 1.39(3) . ?
C73 C74 1.39(3) . ?
C73 H73A 0.9300 . ?
C74 C75 1.35(3) . ?
C74 H74A 0.9300 . ?
C75 C76 1.34(3) . ?
C75 H75A 0.9300 . ?
C76 C77 1.39(3) . ?
C76 H76A 0.9300 . ?
C77 H77A 0.9300 . ?
C81 C82 1.45(3) . ?
C82 C87 1.36(3) . ?
C82 C83' 1.44(7) . ?
C82 C83 1.50(4) . ?
C83 C84 1.40(4) . ?
C83 H83A 0.9300 . ?
C84 C85 1.46(5) . ?
C84 H84A 0.9300 . ?
C85 C86 1.40(4) . ?
C85 H85A 0.9300 . ?
C84' C83' 1.32(8) . ?
C84' C85' 1.53(11) . ?
C84' H84B 0.9300 . ?
C83' H83B 0.9300 . ?
C85' C86 1.14(8) . ?
C85' H85B 0.9300 . ?
C86 C87 1.44(3) . ?
C87 H87A 0.9300 . ?
C91 C92 1.53(3) . ?
C92 C93 1.38(2) . ?
C92 C97 1.39(3) . ?
C93 C94 1.41(3) . ?
C93 H93A 0.9300 . ?
C94 C95 1.38(3) . ?
C94 H94A 0.9300 . ?
C95 C96 1.34(3) . ?
C95 H95A 0.9300 . ?
C96 C97 1.44(3) . ?
C96 H96A 0.9300 . ?
C97 H97A 0.9300 . ?
C101 C102 1.54(3) . ?
C102 C107 1.38(3) . ?
C102 C103 1.39(3) . ?
C103 C104 1.39(3) . ?
C103 H10A 0.9300 . ?
C104 C105 1.38(3) . ?
C104 H10B 0.9300 . ?
C105 C106 1.39(3) . ?
C105 H10C 0.9300 . ?
C106 C107 1.43(3) . ?
C106 H10D 0.9300 . ?
C107 H10E 0.9300 . ?
C111 C112 1.56(3) . ?
C112 C113 1.37(3) . ?
C112 C117 1.40(3) . ?
C113 C114 1.41(3) . ?
C113 H11A 0.9300 . ?
C114 C115 1.32(3) . ?
C114 H11B 0.9300 . ?
C115 C116 1.32(3) . ?
C115 H11C 0.9300 . ?
C116 C117 1.40(3) . ?
C116 H11D 0.9300 . ?
C117 H11E 0.9300 . ?
N1 C118 1.19(3) . ?
C118 C119 1.49(4) . ?

loop_
_geom_torsion_atom_site_label_1
_geom_torsion_atom_site_label_2
_geom_torsion_atom_site_label_3
_geom_torsion_atom_site_label_4
_geom_torsion
_geom_torsion_site_symmetry_1
_geom_torsion_site_symmetry_2
_geom_torsion_site_symmetry_3
_geom_torsion_site_symmetry_4
_geom_torsion_publ_flag
O6 Fe2 Fe3 O4 156.0(7) . . . . ?
O3 Fe2 Fe3 O4 78.4(6) 2_665 . . . ?
O91 Fe2 Fe3 O4 -101.5(6) . . . . ?
O51 Fe2 Fe3 O4 -175.0(7) 2_665 . . . ?
O31 Fe2 Fe3 O4 -28.5(6) 2_665 . . . ?
Gd1 Fe2 Fe3 O4 128.5(5) 2_665 . . . ?
Gd2 Fe2 Fe3 O4 28.4(5) 2_665 . . . ?
O4 Fe2 Fe3 O6 -156.0(7) . . . . ?
O3 Fe2 Fe3 O6 -77.6(6) 2_665 . . . ?
O91 Fe2 Fe3 O6 102.6(6) . . . . ?
O51 Fe2 Fe3 O6 29.1(6) 2_665 . . . ?
O31 Fe2 Fe3 O6 175.6(6) 2_665 . . . ?
Gd1 Fe2 Fe3 O6 -27.5(5) 2_665 . . . ?
Gd2 Fe2 Fe3 O6 -127.6(5) 2_665 . . . ?
O4 Fe2 Fe3 O3 -77.7(6) . . . . ?
O6 Fe2 Fe3 O3 78.2(6) . . . . ?
O3 Fe2 Fe3 O3 0.7(8) 2_665 . . . ?
O91 Fe2 Fe3 O3 -179.2(5) . . . . ?
O51 Fe2 Fe3 O3 107.3(6) 2_665 . . . ?
O31 Fe2 Fe3 O3 -106.2(5) 2_665 . . . ?
Gd1 Fe2 Fe3 O3 50.8(4) 2_665 . . . ?
Gd2 Fe2 Fe3 O3 -49.3(4) 2_665 . . . ?
O4 Fe2 Fe3 O92 101.8(6) . . . . ?
O6 Fe2 Fe3 O92 -102.3(6) . . . . ?
O3 Fe2 Fe3 O92 -179.8(5) 2_665 . . . ?
O91 Fe2 Fe3 O92 0.3(5) . . . . ?
O51 Fe2 Fe3 O92 -73.2(5) 2_665 . . . ?
O31 Fe2 Fe3 O92 73.3(5) 2_665 . . . ?
Gd1 Fe2 Fe3 O92 -129.7(4) 2_665 . . . ?
Gd2 Fe2 Fe3 O92 130.1(4) 2_665 . . . ?
O4 Fe2 Fe3 O101 173.9(7) . . . . ?
O6 Fe2 Fe3 O101 -30.1(7) . . . . ?
O3 Fe2 Fe3 O101 -107.7(6) 2_665 . . . ?
O91 Fe2 Fe3 O101 72.4(6) . . . . ?
O51 Fe2 Fe3 O101 -1.0(6) 2_665 . . . ?
O31 Fe2 Fe3 O101 145.5(6) 2_665 . . . ?
Gd1 Fe2 Fe3 O101 -57.6(5) 2_665 . . . ?
Gd2 Fe2 Fe3 O101 -157.7(4) 2_665 . . . ?
O4 Fe2 Fe3 O82 28.8(7) . . . . ?
O6 Fe2 Fe3 O82 -175.2(7) . . . . ?
O3 Fe2 Fe3 O82 107.2(6) 2_665 . . . ?
O91 Fe2 Fe3 O82 -72.7(6) . . . . ?
O51 Fe2 Fe3 O82 -146.2(6) 2_665 . . . ?
O31 Fe2 Fe3 O82 0.4(6) 2_665 . . . ?
Gd1 Fe2 Fe3 O82 157.3(4) 2_665 . . . ?
Gd2 Fe2 Fe3 O82 57.2(4) 2_665 . . . ?
O4 Fe2 Fe3 Gd2 -128.3(5) . . . . ?
O6 Fe2 Fe3 Gd2 27.6(5) . . . . ?
O3 Fe2 Fe3 Gd2 -49.9(4) 2_665 . . . ?
O91 Fe2 Fe3 Gd2 130.2(4) . . . . ?
O51 Fe2 Fe3 Gd2 56.7(4) 2_665 . . . ?
O31 Fe2 Fe3 Gd2 -156.8(4) 2_665 . . . ?
Gd1 Fe2 Fe3 Gd2 0.2(2) 2_665 . . . ?
Gd2 Fe2 Fe3 Gd2 -99.96(16) 2_665 . . . ?
O4 Fe2 Fe3 Gd1 -27.7(5) . . . . ?
O6 Fe2 Fe3 Gd1 128.2(5) . . . . ?
O3 Fe2 Fe3 Gd1 50.6(4) 2_665 . . . ?
O91 Fe2 Fe3 Gd1 -129.2(4) . . . . ?
O51 Fe2 Fe3 Gd1 157.3(4) 2_665 . . . ?
O31 Fe2 Fe3 Gd1 -56.2(4) 2_665 . . . ?
Gd1 Fe2 Fe3 Gd1 100.73(15) 2_665 . . . ?
Gd2 Fe2 Fe3 Gd1 0.6(2) 2_665 . . . ?
O42 Gd2 Fe3 O4 69.3(7) . . . . ?
O9 Gd2 Fe3 O4 131.6(7) . . . . ?
O111 Gd2 Fe3 O4 -149.5(7) . . . . ?
O21 Gd2 Fe3 O4 -62.4(10) . . . . ?
O3 Gd2 Fe3 O4 32.6(7) . . . . ?
O31 Gd2 Fe3 O4 -3.7(6) . . . . ?
O101 Gd2 Fe3 O4 -165.3(7) . . . . ?
O2 Gd2 Fe3 O4 -78.2(6) . . . . ?
Fe2 Gd2 Fe3 O4 3.3(6) 2_665 . . . ?
O42 Gd2 Fe3 O6 146.5(6) . . . . ?
O9 Gd2 Fe3 O6 -151.1(5) . . . . ?
O111 Gd2 Fe3 O6 -72.3(5) . . . . ?
O21 Gd2 Fe3 O6 14.8(9) . . . . ?
O3 Gd2 Fe3 O6 109.8(6) . . . . ?
O31 Gd2 Fe3 O6 73.5(4) . . . . ?
O101 Gd2 Fe3 O6 -88.1(6) . . . . ?
O2 Gd2 Fe3 O6 -1.0(4) . . . . ?
Fe2 Gd2 Fe3 O6 80.5(4) 2_665 . . . ?
O42 Gd2 Fe3 O3 36.7(7) . . . . ?
O9 Gd2 Fe3 O3 99.0(6) . . . . ?
O111 Gd2 Fe3 O3 177.9(6) . . . . ?
O21 Gd2 Fe3 O3 -95.0(9) . . . . ?
O31 Gd2 Fe3 O3 -36.3(6) . . . . ?
O101 Gd2 Fe3 O3 162.1(7) . . . . ?
O2 Gd2 Fe3 O3 -110.8(6) . . . . ?
Fe2 Gd2 Fe3 O3 -29.3(5) 2_665 . . . ?
O42 Gd2 Fe3 O92 -121.5(6) . . . . ?
O9 Gd2 Fe3 O92 -59.2(6) . . . . ?
O111 Gd2 Fe3 O92 19.7(5) . . . . ?
O21 Gd2 Fe3 O92 106.8(9) . . . . ?
O3 Gd2 Fe3 O92 -158.2(7) . . . . ?
O31 Gd2 Fe3 O92 165.5(5) . . . . ?
O101 Gd2 Fe3 O92 3.9(6) . . . . ?
O2 Gd2 Fe3 O92 91.0(5) . . . . ?
Fe2 Gd2 Fe3 O92 172.5(4) 2_665 . . . ?
O42 Gd2 Fe3 O101 -125.3(7) . . . . ?
O9 Gd2 Fe3 O101 -63.0(6) . . . . ?
O111 Gd2 Fe3 O101 15.8(6) . . . . ?
O21 Gd2 Fe3 O101 102.9(9) . . . . ?
O3 Gd2 Fe3 O101 -162.1(7) . . . . ?
O31 Gd2 Fe3 O101 161.6(5) . . . . ?
O2 Gd2 Fe3 O101 87.2(5) . . . . ?
Fe2 Gd2 Fe3 O101 168.7(5) 2_665 . . . ?
O42 Gd2 Fe3 O82 -33.3(6) . . . . ?
O9 Gd2 Fe3 O82 29.0(5) . . . . ?
O111 Gd2 Fe3 O82 107.9(5) . . . . ?
O21 Gd2 Fe3 O82 -165.0(9) . . . . ?
O3 Gd2 Fe3 O82 -70.0(6) . . . . ?
O31 Gd2 Fe3 O82 -106.3(4) . . . . ?
O101 Gd2 Fe3 O82 92.1(6) . . . . ?
O2 Gd2 Fe3 O82 179.2(4) . . . . ?
Fe2 Gd2 Fe3 O82 -99.3(3) 2_665 . . . ?
O42 Gd2 Fe3 Fe2 128.3(5) . . . . ?
O9 Gd2 Fe3 Fe2 -169.4(4) . . . . ?
O111 Gd2 Fe3 Fe2 -90.5(4) . . . . ?
O21 Gd2 Fe3 Fe2 -3.4(8) . . . . ?
O3 Gd2 Fe3 Fe2 91.6(5) . . . . ?
O31 Gd2 Fe3 Fe2 55.3(3) . . . . ?
O101 Gd2 Fe3 Fe2 -106.4(5) . . . . ?
O2 Gd2 Fe3 Fe2 -19.2(3) . . . . ?
Fe2 Gd2 Fe3 Fe2 62.29(14) 2_665 . . . ?
O42 Gd2 Fe3 Gd1 1.5(5) . . . . ?
O9 Gd2 Fe3 Gd1 63.8(4) . . . . ?
O111 Gd2 Fe3 Gd1 142.7(3) . . . . ?
O21 Gd2 Fe3 Gd1 -130.2(8) . . . . ?
O3 Gd2 Fe3 Gd1 -35.2(5) . . . . ?
O31 Gd2 Fe3 Gd1 -71.5(3) . . . . ?
O101 Gd2 Fe3 Gd1 126.9(5) . . . . ?
O2 Gd2 Fe3 Gd1 -146.0(2) . . . . ?
Fe2 Gd2 Fe3 Gd1 -64.49(7) 2_665 . . . ?
O8 Gd1 Fe3 O4 152.8(6) . . . . ?
O62 Gd1 Fe3 O4 -14.4(9) . . . . ?
O71 Gd1 Fe3 O4 76.1(5) . . . . ?
O3 Gd1 Fe3 O4 -109.9(6) . . . . ?
O41 Gd1 Fe3 O4 -144.5(6) . . . . ?
O51 Gd1 Fe3 O4 -74.2(5) . . . . ?
O82 Gd1 Fe3 O4 88.2(6) . . . . ?
O1 Gd1 Fe3 O4 2.2(4) . . . . ?
Fe2 Gd1 Fe3 O4 -80.7(4) 2_665 . . . ?
O8 Gd1 Fe3 O6 -129.9(8) . . . . ?
O62 Gd1 Fe3 O6 62.9(11) . . . . ?
O71 Gd1 Fe3 O6 153.4(7) . . . . ?
O3 Gd1 Fe3 O6 -32.6(8) . . . . ?
O41 Gd1 Fe3 O6 -67.2(8) . . . . ?
O51 Gd1 Fe3 O6 3.1(7) . . . . ?
O82 Gd1 Fe3 O6 165.6(8) . . . . ?
O1 Gd1 Fe3 O6 79.5(7) . . . . ?
Fe2 Gd1 Fe3 O6 -3.4(6) 2_665 . . . ?
O8 Gd1 Fe3 O3 -97.3(6) . . . . ?
O62 Gd1 Fe3 O3 95.5(10) . . . . ?
O71 Gd1 Fe3 O3 -174.0(6) . . . . ?
O41 Gd1 Fe3 O3 -34.6(6) . . . . ?
O51 Gd1 Fe3 O3 35.7(6) . . . . ?
O82 Gd1 Fe3 O3 -161.9(7) . . . . ?
O1 Gd1 Fe3 O3 112.1(5) . . . . ?
Fe2 Gd1 Fe3 O3 29.2(5) 2_665 . . . ?
O8 Gd1 Fe3 O92 61.4(6) . . . . ?
O62 Gd1 Fe3 O92 -105.8(9) . . . . ?
O71 Gd1 Fe3 O92 -15.4(5) . . . . ?
O3 Gd1 Fe3 O92 158.6(6) . . . . ?
O41 Gd1 Fe3 O92 124.1(6) . . . . ?
O51 Gd1 Fe3 O92 -165.6(5) . . . . ?
O82 Gd1 Fe3 O92 -3.2(6) . . . . ?
O1 Gd1 Fe3 O92 -89.2(5) . . . . ?
Fe2 Gd1 Fe3 O92 -172.1(4) 2_665 . . . ?
O8 Gd1 Fe3 O101 -26.6(6) . . . . ?
O62 Gd1 Fe3 O101 166.2(9) . . . . ?
O71 Gd1 Fe3 O101 -103.3(5) . . . . ?
O3 Gd1 Fe3 O101 70.6(6) . . . . ?
O41 Gd1 Fe3 O101 36.1(6) . . . . ?
O51 Gd1 Fe3 O101 106.4(5) . . . . ?
O82 Gd1 Fe3 O101 -91.2(6) . . . . ?
O1 Gd1 Fe3 O101 -177.2(4) . . . . ?
Fe2 Gd1 Fe3 O101 99.9(4) 2_665 . . . ?
O8 Gd1 Fe3 O82 64.6(7) . . . . ?
O62 Gd1 Fe3 O82 -102.6(10) . . . . ?
O71 Gd1 Fe3 O82 -12.1(6) . . . . ?
O3 Gd1 Fe3 O82 161.9(7) . . . . ?
O41 Gd1 Fe3 O82 127.3(7) . . . . ?
O51 Gd1 Fe3 O82 -162.4(6) . . . . ?
O1 Gd1 Fe3 O82 -86.0(5) . . . . ?
Fe2 Gd1 Fe3 O82 -168.9(5) 2_665 . . . ?
O8 Gd1 Fe3 Fe2 170.9(5) . . . . ?
O62 Gd1 Fe3 Fe2 3.7(9) . . . . ?
O71 Gd1 Fe3 Fe2 94.2(4) . . . . ?
O3 Gd1 Fe3 Fe2 -91.8(5) . . . . ?
O41 Gd1 Fe3 Fe2 -126.4(5) . . . . ?
O51 Gd1 Fe3 Fe2 -56.1(3) . . . . ?
O82 Gd1 Fe3 Fe2 106.3(5) . . . . ?
O1 Gd1 Fe3 Fe2 20.3(3) . . . . ?
Fe2 Gd1 Fe3 Fe2 -62.61(15) 2_665 . . . ?
O8 Gd1 Fe3 Gd2 -61.7(4) . . . . ?
O62 Gd1 Fe3 Gd2 131.1(8) . . . . ?
O71 Gd1 Fe3 Gd2 -138.4(3) . . . . ?
O3 Gd1 Fe3 Gd2 35.6(5) . . . . ?
O41 Gd1 Fe3 Gd2 1.0(4) . . . . ?
O51 Gd1 Fe3 Gd2 71.3(3) . . . . ?
O82 Gd1 Fe3 Gd2 -126.3(5) . . . . ?
O1 Gd1 Fe3 Gd2 147.7(3) . . . . ?
Fe2 Gd1 Fe3 Gd2 64.80(7) 2_665 . . . ?
O61 Fe5 O1 Fe1 180.0(5) . . . . ?
O72 Fe5 O1 Fe1 84.2(6) . . . . ?
O12 Fe5 O1 Fe1 -38.1(19) 2_665 . . . ?
O7 Fe5 O1 Fe1 -88.3(5) 2_665 . . . ?
O5 Fe5 O1 Fe1 -5.9(5) . . . . ?
O61 Fe5 O1 Fe4 -87.0(6) . . . 2_665 ?
O72 Fe5 O1 Fe4 177.3(5) . . . 2_665 ?
O12 Fe5 O1 Fe4 55.0(18) 2_665 . . 2_665 ?
O7 Fe5 O1 Fe4 4.7(5) 2_665 . . 2_665 ?
O5 Fe5 O1 Fe4 87.1(5) . . . 2_665 ?
O61 Fe5 O1 Gd1 45.6(7) . . . . ?
O72 Fe5 O1 Gd1 -50.2(6) . . . . ?
O12 Fe5 O1 Gd1 -172.5(15) 2_665 . . . ?
O7 Fe5 O1 Gd1 137.3(5) 2_665 . . . ?
O5 Fe5 O1 Gd1 -140.3(5) . . . . ?
O4 Fe1 O1 Fe5 -177.1(5) . . . . ?
O32 Fe1 O1 Fe5 0(2) 2_665 . . . ?
O81 Fe1 O1 Fe5 -82.6(5) . . . . ?
O2 Fe1 O1 Fe5 85.5(5) 2_665 . . . ?
O5 Fe1 O1 Fe5 6.0(5) . . . . ?
Fe4 Fe1 O1 Fe5 101.4(5) 2_665 . . . ?
O4 Fe1 O1 Fe4 81.5(5) . . . 2_665 ?
O32 Fe1 O1 Fe4 -102(2) 2_665 . . 2_665 ?
O81 Fe1 O1 Fe4 176.0(5) . . . 2_665 ?
O2 Fe1 O1 Fe4 -15.9(4) 2_665 . . 2_665 ?
O5 Fe1 O1 Fe4 -95.4(5) . . . 2_665 ?
O4 Fe1 O1 Gd1 -46.8(6) . . . . ?
O32 Fe1 O1 Gd1 130(2) 2_665 . . . ?
O81 Fe1 O1 Gd1 47.8(6) . . . . ?
O2 Fe1 O1 Gd1 -144.2(6) 2_665 . . . ?
O5 Fe1 O1 Gd1 136.3(6) . . . . ?
Fe4 Fe1 O1 Gd1 -128.3(8) 2_665 . . . ?
O8 Gd1 O1 Fe5 88.2(12) . . . . ?
O62 Gd1 O1 Fe5 -37.7(5) . . . . ?
O71 Gd1 O1 Fe5 37.4(5) . . . . ?
O3 Gd1 O1 Fe5 179.7(5) . . . . ?
O41 Gd1 O1 Fe5 -88.2(11) . . . . ?
O51 Gd1 O1 Fe5 -111.5(6) . . . . ?
O82 Gd1 O1 Fe5 111.6(6) . . . . ?
Fe2 Gd1 O1 Fe5 -148.9(5) 2_665 . . . ?
Fe3 Gd1 O1 Fe5 149.4(5) . . . . ?
O8 Gd1 O1 Fe1 -35.6(13) . . . . ?
O62 Gd1 O1 Fe1 -161.5(7) . . . . ?
O71 Gd1 O1 Fe1 -86.4(6) . . . . ?
O3 Gd1 O1 Fe1 55.9(6) . . . . ?
O41 Gd1 O1 Fe1 148.0(9) . . . . ?
O51 Gd1 O1 Fe1 124.7(6) . . . . ?
O82 Gd1 O1 Fe1 -12.2(6) . . . . ?
Fe2 Gd1 O1 Fe1 87.3(5) 2_665 . . . ?
Fe3 Gd1 O1 Fe1 25.6(5) . . . . ?
O8 Gd1 O1 Fe4 -149.3(10) . . . 2_665 ?
O62 Gd1 O1 Fe4 84.8(6) . . . 2_665 ?
O71 Gd1 O1 Fe4 159.9(6) . . . 2_665 ?
O3 Gd1 O1 Fe4 -57.8(6) . . . 2_665 ?
O41 Gd1 O1 Fe4 34.3(12) . . . 2_665 ?
O51 Gd1 O1 Fe4 11.0(5) . . . 2_665 ?
O82 Gd1 O1 Fe4 -125.9(6) . . . 2_665 ?
Fe2 Gd1 O1 Fe4 -26.4(5) 2_665 . . 2_665 ?
Fe3 Gd1 O1 Fe4 -88.1(5) . . . 2_665 ?
O22 Fe6 O2 Fe4 -178.4(5) . . . . ?
O112 Fe6 O2 Fe4 -82.0(6) . . . . ?
O11 Fe6 O2 Fe4 58.4(16) . . . . ?
O7 Fe6 O2 Fe4 6.8(5) . . . . ?
O5 Fe6 O2 Fe4 87.8(5) 2_665 . . . ?
O22 Fe6 O2 Fe1 89.5(6) . . . 2_665 ?
O112 Fe6 O2 Fe1 -174.1(5) . . . 2_665 ?
O11 Fe6 O2 Fe1 -33.7(16) . . . 2_665 ?
O7 Fe6 O2 Fe1 -85.3(5) . . . 2_665 ?
O5 Fe6 O2 Fe1 -4.3(4) 2_665 . . 2_665 ?
O22 Fe6 O2 Gd2 -45.7(6) . . . . ?
O112 Fe6 O2 Gd2 50.7(6) . . . . ?
O11 Fe6 O2 Gd2 -168.9(12) . . . . ?
O7 Fe6 O2 Gd2 139.5(5) . . . . ?
O5 Fe6 O2 Gd2 -139.4(5) 2_665 . . . ?
O6 Fe4 O2 Fe6 175.2(5) . . . . ?
O1 Fe4 O2 Fe6 -86.7(5) 2_665 . . . ?
O52 Fe4 O2 Fe6 7(2) 2_665 . . . ?
O102 Fe4 O2 Fe6 79.9(5) . . . . ?
O7 Fe4 O2 Fe6 -6.9(5) . . . . ?
Fe1 Fe4 O2 Fe6 -102.5(5) 2_665 . . . ?
O6 Fe4 O2 Fe1 -82.3(5) . . . 2_665 ?
O1 Fe4 O2 Fe1 15.8(4) 2_665 . . 2_665 ?
O52 Fe4 O2 Fe1 110(2) 2_665 . . 2_665 ?
O102 Fe4 O2 Fe1 -177.5(5) . . . 2_665 ?
O7 Fe4 O2 Fe1 95.7(4) . . . 2_665 ?
O6 Fe4 O2 Gd2 45.0(6) . . . . ?
O1 Fe4 O2 Gd2 143.1(6) 2_665 . . . ?
O52 Fe4 O2 Gd2 -123.1(19) 2_665 . . . ?
O102 Fe4 O2 Gd2 -50.2(6) . . . . ?
O7 Fe4 O2 Gd2 -137.0(6) . . . . ?
Fe1 Fe4 O2 Gd2 127.3(7) 2_665 . . . ?
O42 Gd2 O2 Fe6 89.3(10) . . . . ?
O9 Gd2 O2 Fe6 -88.9(10) . . . . ?
O111 Gd2 O2 Fe6 -34.7(5) . . . . ?
O21 Gd2 O2 Fe6 38.1(5) . . . . ?
O3 Gd2 O2 Fe6 -179.0(5) . . . . ?
O31 Gd2 O2 Fe6 112.5(5) . . . . ?
O101 Gd2 O2 Fe6 -110.3(5) . . . . ?
Fe3 Gd2 O2 Fe6 -148.2(5) . . . . ?
Fe2 Gd2 O2 Fe6 150.2(5) 2_665 . . . ?
O42 Gd2 O2 Fe4 -147.5(9) . . . . ?
O9 Gd2 O2 Fe4 34.3(12) . . . . ?
O111 Gd2 O2 Fe4 88.5(6) . . . . ?
O21 Gd2 O2 Fe4 161.3(6) . . . . ?
O3 Gd2 O2 Fe4 -55.9(6) . . . . ?
O31 Gd2 O2 Fe4 -124.3(6) . . . . ?
O101 Gd2 O2 Fe4 12.9(5) . . . . ?
Fe3 Gd2 O2 Fe4 -25.0(4) . . . . ?
Fe2 Gd2 O2 Fe4 -86.6(5) 2_665 . . . ?
O42 Gd2 O2 Fe1 -36.7(12) . . . 2_665 ?
O9 Gd2 O2 Fe1 145.1(9) . . . 2_665 ?
O111 Gd2 O2 Fe1 -160.7(6) . . . 2_665 ?
O21 Gd2 O2 Fe1 -87.9(6) . . . 2_665 ?
O3 Gd2 O2 Fe1 54.9(6) . . . 2_665 ?
O31 Gd2 O2 Fe1 -13.5(5) . . . 2_665 ?
O101 Gd2 O2 Fe1 123.7(6) . . . 2_665 ?
Fe3 Gd2 O2 Fe1 85.8(5) . . . 2_665 ?
Fe2 Gd2 O2 Fe1 24.2(5) 2_665 . . 2_665 ?
O4 Fe3 O3 Fe2 -42.8(8) . . . 2_665 ?
O6 Fe3 O3 Fe2 42.1(8) . . . 2_665 ?
O92 Fe3 O3 Fe2 -179.2(11) . . . 2_665 ?
O101 Fe3 O3 Fe2 129.9(7) . . . 2_665 ?
O82 Fe3 O3 Fe2 -130.4(7) . . . 2_665 ?
Fe2 Fe3 O3 Fe2 -0.7(8) . . . 2_665 ?
Gd2 Fe3 O3 Fe2 117.4(8) . . . 2_665 ?
Gd1 Fe3 O3 Fe2 -117.9(8) . . . 2_665 ?
O4 Fe3 O3 Gd2 -160.2(5) . . . . ?
O6 Fe3 O3 Gd2 -75.3(6) . . . . ?
O92 Fe3 O3 Gd2 63.4(16) . . . . ?
O101 Fe3 O3 Gd2 12.5(5) . . . . ?
O82 Fe3 O3 Gd2 112.2(5) . . . . ?
Fe2 Fe3 O3 Gd2 -118.1(3) . . . . ?
Gd1 Fe3 O3 Gd2 124.7(6) . . . . ?
O4 Fe3 O3 Gd1 75.1(5) . . . . ?
O6 Fe3 O3 Gd1 160.0(5) . . . . ?
O92 Fe3 O3 Gd1 -61.3(15) . . . . ?
O101 Fe3 O3 Gd1 -112.2(5) . . . . ?
O82 Fe3 O3 Gd1 -12.5(5) . . . . ?
Fe2 Fe3 O3 Gd1 117.2(3) . . . . ?
Gd2 Fe3 O3 Gd1 -124.7(6) . . . . ?
O42 Gd2 O3 Fe3 -148.3(6) . . . . ?
O9 Gd2 O3 Fe3 -79.1(5) . . . . ?
O111 Gd2 O3 Fe3 -3.3(9) . . . . ?
O21 Gd2 O3 Fe3 140.3(6) . . . . ?
O31 Gd2 O3 Fe3 141.0(6) . . . . ?
O101 Gd2 O3 Fe3 -11.4(4) . . . . ?
O2 Gd2 O3 Fe3 65.8(5) . . . . ?
Fe2 Gd2 O3 Fe3 130.0(8) 2_665 . . . ?
O42 Gd2 O3 Fe2 81.7(6) . . . 2_665 ?
O9 Gd2 O3 Fe2 150.9(5) . . . 2_665 ?
O111 Gd2 O3 Fe2 -133.3(6) . . . 2_665 ?
O21 Gd2 O3 Fe2 10.3(9) . . . 2_665 ?
O31 Gd2 O3 Fe2 11.0(4) . . . 2_665 ?
O101 Gd2 O3 Fe2 -141.4(6) . . . 2_665 ?
O2 Gd2 O3 Fe2 -64.2(5) . . . 2_665 ?
Fe3 Gd2 O3 Fe2 -130.0(8) . . . 2_665 ?
O42 Gd2 O3 Gd1 -32.7(6) . . . . ?
O9 Gd2 O3 Gd1 36.5(6) . . . . ?
O111 Gd2 O3 Gd1 112.2(7) . . . . ?
O21 Gd2 O3 Gd1 -104.2(7) . . . . ?
O31 Gd2 O3 Gd1 -103.5(6) . . . . ?
O101 Gd2 O3 Gd1 104.1(6) . . . . ?
O2 Gd2 O3 Gd1 -178.6(5) . . . . ?
Fe3 Gd2 O3 Gd1 115.5(7) . . . . ?
Fe2 Gd2 O3 Gd1 -114.5(7) 2_665 . . . ?
O8 Gd1 O3 Fe3 82.1(6) . . . . ?
O62 Gd1 O3 Fe3 -137.2(6) . . . . ?
O71 Gd1 O3 Fe3 9.1(9) . . . . ?
O41 Gd1 O3 Fe3 150.4(5) . . . . ?
O51 Gd1 O3 Fe3 -141.6(6) . . . . ?
O82 Gd1 O3 Fe3 11.5(4) . . . . ?
O1 Gd1 O3 Fe3 -64.0(5) . . . . ?
Fe2 Gd1 O3 Fe3 -130.4(7) 2_665 . . . ?
O8 Gd1 O3 Fe2 -147.6(6) . . . 2_665 ?
O62 Gd1 O3 Fe2 -6.8(9) . . . 2_665 ?
O71 Gd1 O3 Fe2 139.4(6) . . . 2_665 ?
O41 Gd1 O3 Fe2 -79.2(6) . . . 2_665 ?
O51 Gd1 O3 Fe2 -11.2(4) . . . 2_665 ?
O82 Gd1 O3 Fe2 141.9(6) . . . 2_665 ?
O1 Gd1 O3 Fe2 66.4(5) . . . 2_665 ?
Fe3 Gd1 O3 Fe2 130.4(7) . . . 2_665 ?
O8 Gd1 O3 Gd2 -33.0(6) . . . . ?
O62 Gd1 O3 Gd2 107.7(7) . . . . ?
O71 Gd1 O3 Gd2 -106.0(7) . . . . ?
O41 Gd1 O3 Gd2 35.3(6) . . . . ?
O51 Gd1 O3 Gd2 103.3(6) . . . . ?
O82 Gd1 O3 Gd2 -103.6(6) . . . . ?
O1 Gd1 O3 Gd2 -179.0(5) . . . . ?
Fe2 Gd1 O3 Gd2 114.5(7) 2_665 . . . ?
Fe3 Gd1 O3 Gd2 -115.1(7) . . . . ?
O1 Fe1 O4 Fe2 -145.4(8) . . . . ?
O32 Fe1 O4 Fe2 35.3(9) 2_665 . . . ?
O81 Fe1 O4 Fe2 120.0(8) . . . . ?
O2 Fe1 O4 Fe2 -57.1(9) 2_665 . . . ?
O5 Fe1 O4 Fe2 -84(8) . . . . ?
Fe4 Fe1 O4 Fe2 -101.4(8) 2_665 . . . ?
O1 Fe1 O4 Fe3 57.4(9) . . . . ?
O32 Fe1 O4 Fe3 -121.9(8) 2_665 . . . ?
O81 Fe1 O4 Fe3 -37.3(9) . . . . ?
O2 Fe1 O4 Fe3 145.6(8) 2_665 . . . ?
O5 Fe1 O4 Fe3 119(7) . . . . ?
Fe4 Fe1 O4 Fe3 101.4(8) 2_665 . . . ?
O6 Fe2 O4 Fe1 -178.9(9) . . . . ?
O3 Fe2 O4 Fe1 79.7(9) 2_665 . . . ?
O91 Fe2 O4 Fe1 -86.8(9) . . . . ?
O51 Fe2 O4 Fe1 -142(2) 2_665 . . . ?
O31 Fe2 O4 Fe1 -5.1(9) 2_665 . . . ?
Fe3 Fe2 O4 Fe1 -162.8(12) . . . . ?
Gd1 Fe2 O4 Fe1 101.8(8) 2_665 . . . ?
Gd2 Fe2 O4 Fe1 38.9(8) 2_665 . . . ?
O6 Fe2 O4 Fe3 -16.1(5) . . . . ?
O3 Fe2 O4 Fe3 -117.5(5) 2_665 . . . ?
O91 Fe2 O4 Fe3 76.0(5) . . . . ?
O51 Fe2 O4 Fe3 21(3) 2_665 . . . ?
O31 Fe2 O4 Fe3 157.7(5) 2_665 . . . ?
Gd1 Fe2 O4 Fe3 -95.4(6) 2_665 . . . ?
Gd2 Fe2 O4 Fe3 -158.3(4) 2_665 . . . ?
O6 Fe3 O4 Fe1 179.0(9) . . . . ?
O3 Fe3 O4 Fe1 -79.0(9) . . . . ?
O92 Fe3 O4 Fe1 87.6(8) . . . . ?
O101 Fe3 O4 Fe1 139(2) . . . . ?
O82 Fe3 O4 Fe1 5.6(8) . . . . ?
Fe2 Fe3 O4 Fe1 162.9(11) . . . . ?
Gd2 Fe3 O4 Fe1 -101.1(8) . . . . ?
Gd1 Fe3 O4 Fe1 -38.4(8) . . . . ?
O6 Fe3 O4 Fe2 16.1(5) . . . . ?
O3 Fe3 O4 Fe2 118.1(5) . . . . ?
O92 Fe3 O4 Fe2 -75.3(5) . . . . ?
O101 Fe3 O4 Fe2 -24(3) . . . . ?
O82 Fe3 O4 Fe2 -157.3(5) . . . . ?
Gd2 Fe3 O4 Fe2 96.0(6) . . . . ?
Gd1 Fe3 O4 Fe2 158.7(4) . . . . ?
O4 Fe1 O5 Fe5 -67(8) . . . . ?
O1 Fe1 O5 Fe5 -5.6(4) . . . . ?
O32 Fe1 O5 Fe5 173.0(5) 2_665 . . . ?
O81 Fe1 O5 Fe5 88.7(5) . . . . ?
O2 Fe1 O5 Fe5 -94.6(5) 2_665 . . . ?
Fe4 Fe1 O5 Fe5 -50.0(4) 2_665 . . . ?
O4 Fe1 O5 Fe6 31(8) . . . 2_665 ?
O1 Fe1 O5 Fe6 92.9(5) . . . 2_665 ?
O32 Fe1 O5 Fe6 -88.5(5) 2_665 . . 2_665 ?
O81 Fe1 O5 Fe6 -172.8(5) . . . 2_665 ?
O2 Fe1 O5 Fe6 3.9(4) 2_665 . . 2_665 ?
Fe4 Fe1 O5 Fe6 48.5(3) 2_665 . . 2_665 ?
O61 Fe5 O5 Fe1 147(3) . . . . ?
O72 Fe5 O5 Fe1 -96.7(6) . . . . ?
O1 Fe5 O5 Fe1 5.7(4) . . . . ?
O12 Fe5 O5 Fe1 176.6(6) 2_665 . . . ?
O7 Fe5 O5 Fe1 88.6(5) 2_665 . . . ?
O61 Fe5 O5 Fe6 49(4) . . . 2_665 ?
O72 Fe5 O5 Fe6 165.7(6) . . . 2_665 ?
O1 Fe5 O5 Fe6 -91.9(5) . . . 2_665 ?
O12 Fe5 O5 Fe6 79.0(6) 2_665 . . 2_665 ?
O7 Fe5 O5 Fe6 -9.0(5) 2_665 . . 2_665 ?
O1 Fe4 O6 Fe3 -144.0(8) 2_665 . . . ?
O2 Fe4 O6 Fe3 -54.9(9) . . . . ?
O52 Fe4 O6 Fe3 122.3(8) 2_665 . . . ?
O102 Fe4 O6 Fe3 38.5(9) . . . . ?
O7 Fe4 O6 Fe3 -125(12) . . . . ?
Fe1 Fe4 O6 Fe3 -99.9(8) 2_665 . . . ?
O1 Fe4 O6 Fe2 55.7(9) 2_665 . . . ?
O2 Fe4 O6 Fe2 144.7(8) . . . . ?
O52 Fe4 O6 Fe2 -38.0(9) 2_665 . . . ?
O102 Fe4 O6 Fe2 -121.8(8) . . . . ?
O7 Fe4 O6 Fe2 74(13) . . . . ?
Fe1 Fe4 O6 Fe2 99.8(8) 2_665 . . . ?
O4 Fe3 O6 Fe4 178.7(9) . . . . ?
O3 Fe3 O6 Fe4 76.8(9) . . . . ?
O92 Fe3 O6 Fe4 -90.4(8) . . . . ?
O101 Fe3 O6 Fe4 -8.9(8) . . . . ?
O82 Fe3 O6 Fe4 -145(2) . . . . ?
Fe2 Fe3 O6 Fe4 -165.3(11) . . . . ?
Gd2 Fe3 O6 Fe4 35.7(8) . . . . ?
Gd1 Fe3 O6 Fe4 98.6(9) . . . . ?
O4 Fe3 O6 Fe2 -15.9(5) . . . . ?
O3 Fe3 O6 Fe2 -117.9(5) . . . . ?
O92 Fe3 O6 Fe2 74.9(5) . . . . ?
O101 Fe3 O6 Fe2 156.4(5) . . . . ?
O82 Fe3 O6 Fe2 20(3) . . . . ?
Gd2 Fe3 O6 Fe2 -158.9(4) . . . . ?
Gd1 Fe3 O6 Fe2 -96.0(6) . . . . ?
O4 Fe2 O6 Fe4 -178.7(9) . . . . ?
O3 Fe2 O6 Fe4 -76.6(9) 2_665 . . . ?
O91 Fe2 O6 Fe4 90.1(8) . . . . ?
O51 Fe2 O6 Fe4 8.1(8) 2_665 . . . ?
O31 Fe2 O6 Fe4 146(2) 2_665 . . . ?
Fe3 Fe2 O6 Fe4 165.3(11) . . . . ?
Gd1 Fe2 O6 Fe4 -35.8(8) 2_665 . . . ?
Gd2 Fe2 O6 Fe4 -97.9(8) 2_665 . . . ?
O4 Fe2 O6 Fe3 16.0(5) . . . . ?
O3 Fe2 O6 Fe3 118.1(5) 2_665 . . . ?
O91 Fe2 O6 Fe3 -75.2(5) . . . . ?
O51 Fe2 O6 Fe3 -157.2(5) 2_665 . . . ?
O31 Fe2 O6 Fe3 -19(3) 2_665 . . . ?
Gd1 Fe2 O6 Fe3 158.9(4) 2_665 . . . ?
Gd2 Fe2 O6 Fe3 96.8(6) 2_665 . . . ?
O6 Fe4 O7 Fe5 -23(13) . . . 2_665 ?
O1 Fe4 O7 Fe5 -4.5(4) 2_665 . . 2_665 ?
O2 Fe4 O7 Fe5 -94.0(5) . . . 2_665 ?
O52 Fe4 O7 Fe5 89.3(5) 2_665 . . 2_665 ?
O102 Fe4 O7 Fe5 172.9(5) . . . 2_665 ?
Fe1 Fe4 O7 Fe5 -48.7(3) 2_665 . . 2_665 ?
O6 Fe4 O7 Fe6 77(12) . . . . ?
O1 Fe4 O7 Fe6 95.8(5) 2_665 . . . ?
O2 Fe4 O7 Fe6 6.3(4) . . . . ?
O52 Fe4 O7 Fe6 -170.5(5) 2_665 . . . ?
O102 Fe4 O7 Fe6 -86.9(5) . . . . ?
Fe1 Fe4 O7 Fe6 51.6(3) 2_665 . . . ?
O22 Fe6 O7 Fe5 -41(5) . . . 2_665 ?
O112 Fe6 O7 Fe5 -163.8(5) . . . 2_665 ?
O2 Fe6 O7 Fe5 91.6(5) . . . 2_665 ?
O11 Fe6 O7 Fe5 -73.4(5) . . . 2_665 ?
O5 Fe6 O7 Fe5 9.1(5) 2_665 . . 2_665 ?
O22 Fe6 O7 Fe4 -139(4) . . . . ?
O112 Fe6 O7 Fe4 98.0(5) . . . . ?
O2 Fe6 O7 Fe4 -6.6(4) . . . . ?
O11 Fe6 O7 Fe4 -171.6(5) . . . . ?
O5 Fe6 O7 Fe4 -89.1(5) 2_665 . . . ?
O62 Gd1 O8 C1 -137(3) . . . . ?
O71 Gd1 O8 C1 158(3) . . . . ?
O3 Gd1 O8 C1 16(3) . . . . ?
O41 Gd1 O8 C1 -75(3) . . . . ?
O51 Gd1 O8 C1 -46(3) . . . . ?
O82 Gd1 O8 C1 83(3) . . . . ?
O1 Gd1 O8 C1 107(3) . . . . ?
Fe2 Gd1 O8 C1 -4(3) 2_665 . . . ?
Fe3 Gd1 O8 C1 49(3) . . . . ?
O42 Gd2 O9 C1 60(2) . . . . ?
O111 Gd2 O9 C1 -175(2) . . . . ?
O21 Gd2 O9 C1 122(2) . . . . ?
O3 Gd2 O9 C1 -31(2) . . . . ?
O31 Gd2 O9 C1 28(3) . . . . ?
O101 Gd2 O9 C1 -99(2) . . . . ?
O2 Gd2 O9 C1 -122(2) . . . . ?
Fe3 Gd2 O9 C1 -64(2) . . . . ?
Fe2 Gd2 O9 C1 -13(2) 2_665 . . . ?
O22 Fe6 O11 C11 -131.7(18) . . . . ?
O112 Fe6 O11 C11 135.3(18) . . . . ?
O2 Fe6 O11 C11 -7(3) . . . . ?
O7 Fe6 O11 C11 44.6(17) . . . . ?
O5 Fe6 O11 C11 -36.0(17) 2_665 . . . ?
O42 Gd2 O21 C21 175(2) . . . . ?
O9 Gd2 O21 C21 117(2) . . . . ?
O111 Gd2 O21 C21 48(2) . . . . ?
O3 Gd2 O21 C21 -110(2) . . . . ?
O31 Gd2 O21 C21 -110(2) . . . . ?
O101 Gd2 O21 C21 25(3) . . . . ?
O2 Gd2 O21 C21 -32(2) . . . . ?
Fe3 Gd2 O21 C21 -47(3) . . . . ?
Fe2 Gd2 O21 C21 -104(2) 2_665 . . . ?
O112 Fe6 O22 C21 -66.8(19) . . . . ?
O2 Fe6 O22 C21 39(2) . . . . ?
O11 Fe6 O22 C21 -157.1(19) . . . . ?
O7 Fe6 O22 C21 170(4) . . . . ?
O5 Fe6 O22 C21 121.2(19) 2_665 . . . ?
O42 Gd2 O31 C31 109.6(14) . . . . ?
O9 Gd2 O31 C31 140.4(14) . . . . ?
O111 Gd2 O31 C31 -4.9(16) . . . . ?
O21 Gd2 O31 C31 26.7(13) . . . . ?
O3 Gd2 O31 C31 -152.8(14) . . . . ?
O101 Gd2 O31 C31 -118.1(13) . . . . ?
O2 Gd2 O31 C31 -57.1(13) . . . . ?
Fe3 Gd2 O31 C31 -132.5(13) . . . . ?
Fe2 Gd2 O31 C31 -142.7(15) 2_665 . . . ?
O42 Gd2 O31 Fe2 -107.7(6) . . . 2_665 ?
O9 Gd2 O31 Fe2 -76.9(8) . . . 2_665 ?
O111 Gd2 O31 Fe2 137.8(5) . . . 2_665 ?
O21 Gd2 O31 Fe2 169.4(5) . . . 2_665 ?
O3 Gd2 O31 Fe2 -10.1(4) . . . 2_665 ?
O101 Gd2 O31 Fe2 24.6(7) . . . 2_665 ?
O2 Gd2 O31 Fe2 85.6(4) . . . 2_665 ?
Fe3 Gd2 O31 Fe2 10.2(4) . . . 2_665 ?
O8 Gd1 O41 C41 63(2) . . . . ?
O62 Gd1 O41 C41 -170(2) . . . . ?
O71 Gd1 O41 C41 126(2) . . . . ?
O3 Gd1 O41 C41 -27(2) . . . . ?
O51 Gd1 O41 C41 -95(2) . . . . ?
O82 Gd1 O41 C41 33(2) . . . . ?
O1 Gd1 O41 C41 -118.9(19) . . . . ?
Fe2 Gd1 O41 C41 -60(2) 2_665 . . . ?
Fe3 Gd1 O41 C41 -9(2) . . . . ?
O9 Gd2 O42 C41 -70(3) . . . . ?
O111 Gd2 O42 C41 -137(3) . . . . ?
O21 Gd2 O42 C41 162(3) . . . . ?
O3 Gd2 O42 C41 19(3) . . . . ?
O31 Gd2 O42 C41 87(3) . . . . ?
O101 Gd2 O42 C41 -42(3) . . . . ?
O2 Gd2 O42 C41 111(3) . . . . ?
Fe3 Gd2 O42 C41 0(3) . . . . ?
Fe2 Gd2 O42 C41 52(3) 2_665 . . . ?
O8 Gd1 O51 C51 -139.4(15) . . . . ?
O62 Gd1 O51 C51 -27.4(14) . . . . ?
O71 Gd1 O51 C51 -0.2(18) . . . . ?
O3 Gd1 O51 C51 149.7(15) . . . . ?
O41 Gd1 O51 C51 -110.7(16) . . . . ?
O82 Gd1 O51 C51 116.1(14) . . . . ?
O1 Gd1 O51 C51 55.5(14) . . . . ?
Fe2 Gd1 O51 C51 139.3(17) 2_665 . . . ?
Fe3 Gd1 O51 C51 129.8(14) . . . . ?
O8 Gd1 O51 Fe2 81.3(9) . . . 2_665 ?
O62 Gd1 O51 Fe2 -166.7(6) . . . 2_665 ?
O71 Gd1 O51 Fe2 -139.4(5) . . . 2_665 ?
O3 Gd1 O51 Fe2 10.4(4) . . . 2_665 ?
O41 Gd1 O51 Fe2 110.0(7) . . . 2_665 ?
O82 Gd1 O51 Fe2 -23.2(8) . . . 2_665 ?
O1 Gd1 O51 Fe2 -83.8(5) . . . 2_665 ?
Fe3 Gd1 O51 Fe2 -9.5(4) . . . 2_665 ?
O72 Fe5 O61 C61 77.9(17) . . . . ?
O1 Fe5 O61 C61 -25.7(18) . . . . ?
O12 Fe5 O61 C61 164.8(17) 2_665 . . . ?
O7 Fe5 O61 C61 -108.3(17) 2_665 . . . ?
O5 Fe5 O61 C61 -165(3) . . . . ?
O8 Gd1 O62 C61 -129(3) . . . . ?
O71 Gd1 O62 C61 -62(3) . . . . ?
O3 Gd1 O62 C61 97(3) . . . . ?
O41 Gd1 O62 C61 174(3) . . . . ?
O51 Gd1 O62 C61 101(3) . . . . ?
O82 Gd1 O62 C61 -32(3) . . . . ?
O1 Gd1 O62 C61 20(3) . . . . ?
Fe2 Gd1 O62 C61 93(3) 2_665 . . . ?
Fe3 Gd1 O62 C61 37(3) . . . . ?
O8 Gd1 O71 C71 -178(3) . . . . ?
O62 Gd1 O71 C71 59(2) . . . . ?
O3 Gd1 O71 C71 -100(2) . . . . ?
O41 Gd1 O71 C71 125(2) . . . . ?
O51 Gd1 O71 C71 32(3) . . . . ?
O82 Gd1 O71 C71 -103(2) . . . . ?
O1 Gd1 O71 C71 -24(2) . . . . ?
Fe2 Gd1 O71 C71 -39(3) 2_665 . . . ?
Fe3 Gd1 O71 C71 -95(2) . . . . ?
O61 Fe5 O72 C71 -62.1(18) . . . . ?
O1 Fe5 O72 C71 43.9(18) . . . . ?
O12 Fe5 O72 C71 -150.6(18) 2_665 . . . ?
O7 Fe5 O72 C71 164(3) 2_665 . . . ?
O5 Fe5 O72 C71 126.1(17) . . . . ?
O4 Fe1 O81 C81 40.6(16) . . . . ?
O1 Fe1 O81 C81 -57.1(16) . . . . ?
O32 Fe1 O81 C81 135.3(16) 2_665 . . . ?
O2 Fe1 O81 C81 -153(2) 2_665 . . . ?
O5 Fe1 O81 C81 -138.0(16) . . . . ?
Fe4 Fe1 O81 C81 -52.9(18) 2_665 . . . ?
O4 Fe3 O82 C81 53.6(15) . . . . ?
O6 Fe3 O82 C81 18(3) . . . . ?
O3 Fe3 O82 C81 157.2(15) . . . . ?
O92 Fe3 O82 C81 -37.6(15) . . . . ?
O101 Fe3 O82 C81 -117.6(15) . . . . ?
Fe2 Fe3 O82 C81 34.8(16) . . . . ?
Gd2 Fe3 O82 C81 -163.0(14) . . . . ?
Gd1 Fe3 O82 C81 145.0(16) . . . . ?
O4 Fe3 O82 Gd1 -91.4(5) . . . . ?
O6 Fe3 O82 Gd1 -127(2) . . . . ?
O3 Fe3 O82 Gd1 12.1(4) . . . . ?
O92 Fe3 O82 Gd1 177.4(5) . . . . ?
O101 Fe3 O82 Gd1 97.3(5) . . . . ?
Fe2 Fe3 O82 Gd1 -110.2(4) . . . . ?
Gd2 Fe3 O82 Gd1 52.0(4) . . . . ?
O8 Gd1 O82 C81 109.5(17) . . . . ?
O62 Gd1 O82 C81 -3.4(18) . . . . ?
O71 Gd1 O82 C81 26.3(15) . . . . ?
O3 Gd1 O82 C81 -152.1(16) . . . . ?
O41 Gd1 O82 C81 138.8(16) . . . . ?
O51 Gd1 O82 C81 -118.4(15) . . . . ?
O1 Gd1 O82 C81 -57.0(15) . . . . ?
Fe2 Gd1 O82 C81 -132.0(15) 2_665 . . . ?
Fe3 Gd1 O82 C81 -141.6(17) . . . . ?
O8 Gd1 O82 Fe3 -108.9(7) . . . . ?
O62 Gd1 O82 Fe3 138.2(6) . . . . ?
O71 Gd1 O82 Fe3 167.9(6) . . . . ?
O3 Gd1 O82 Fe3 -10.5(4) . . . . ?
O41 Gd1 O82 Fe3 -79.6(8) . . . . ?
O51 Gd1 O82 Fe3 23.2(7) . . . . ?
O1 Gd1 O82 Fe3 84.6(5) . . . . ?
Fe2 Gd1 O82 Fe3 9.6(4) 2_665 . . . ?
O4 Fe2 O91 C91 -43.1(16) . . . . ?
O6 Fe2 O91 C91 39.1(16) . . . . ?
O3 Fe2 O91 C91 178.3(15) 2_665 . . . ?
O51 Fe2 O91 C91 127.4(16) 2_665 . . . ?
O31 Fe2 O91 C91 -131.7(16) 2_665 . . . ?
Fe3 Fe2 O91 C91 -2.1(15) . . . . ?
Gd1 Fe2 O91 C91 130.4(15) 2_665 . . . ?
Gd2 Fe2 O91 C91 -134.8(15) 2_665 . . . ?
O4 Fe3 O92 C91 42.0(15) . . . . ?
O6 Fe3 O92 C91 -40.1(15) . . . . ?
O3 Fe3 O92 C91 179.9(15) . . . . ?
O101 Fe3 O92 C91 -128.6(15) . . . . ?
O82 Fe3 O92 C91 130.7(15) . . . . ?
Fe2 Fe3 O92 C91 1.2(14) . . . . ?
Gd2 Fe3 O92 C91 -131.4(13) . . . . ?
Gd1 Fe3 O92 C91 133.0(13) . . . . ?
O4 Fe3 O101 C101 -7(3) . . . . ?
O6 Fe3 O101 C101 -47.3(14) . . . . ?
O3 Fe3 O101 C101 -150.9(15) . . . . ?
O92 Fe3 O101 C101 44.4(14) . . . . ?
O82 Fe3 O101 C101 124.9(14) . . . . ?
Fe2 Fe3 O101 C101 -27.5(16) . . . . ?
Gd2 Fe3 O101 C101 -138.8(16) . . . . ?
Gd1 Fe3 O101 C101 169.6(14) . . . . ?
O4 Fe3 O101 Gd2 131(2) . . . . ?
O6 Fe3 O101 Gd2 91.5(5) . . . . ?
O3 Fe3 O101 Gd2 -12.1(5) . . . . ?
O92 Fe3 O101 Gd2 -176.8(5) . . . . ?
O82 Fe3 O101 Gd2 -96.3(5) . . . . ?
Fe2 Fe3 O101 Gd2 111.3(4) . . . . ?
Gd1 Fe3 O101 Gd2 -51.6(4) . . . . ?
O42 Gd2 O101 C101 -144.3(15) . . . . ?
O9 Gd2 O101 C101 -116.3(15) . . . . ?
O111 Gd2 O101 C101 -29.2(14) . . . . ?
O21 Gd2 O101 C101 -6.0(17) . . . . ?
O3 Gd2 O101 C101 145.7(15) . . . . ?
O31 Gd2 O101 C101 110.9(14) . . . . ?
O2 Gd2 O101 C101 50.7(14) . . . . ?
Fe3 Gd2 O101 C101 135.2(16) . . . . ?
Fe2 Gd2 O101 C101 125.4(14) 2_665 . . . ?
O42 Gd2 O101 Fe3 80.4(8) . . . . ?
O9 Gd2 O101 Fe3 108.4(7) . . . . ?
O111 Gd2 O101 Fe3 -164.4(6) . . . . ?
O21 Gd2 O101 Fe3 -141.2(6) . . . . ?
O3 Gd2 O101 Fe3 10.4(4) . . . . ?
O31 Gd2 O101 Fe3 -24.3(7) . . . . ?
O2 Gd2 O101 Fe3 -84.6(4) . . . . ?
Fe2 Gd2 O101 Fe3 -9.9(4) 2_665 . . . ?
O6 Fe4 O102 C101 -34.6(16) . . . . ?
O1 Fe4 O102 C101 156.2(19) 2_665 . . . ?
O2 Fe4 O102 C101 64.6(15) . . . . ?
O52 Fe4 O102 C101 -128.3(15) 2_665 . . . ?
O7 Fe4 O102 C101 144.8(15) . . . . ?
Fe1 Fe4 O102 C101 62.0(17) 2_665 . . . ?
O42 Gd2 O111 C111 -152(3) . . . . ?
O9 Gd2 O111 C111 148(3) . . . . ?
O21 Gd2 O111 C111 -88(3) . . . . ?
O3 Gd2 O111 C111 69(3) . . . . ?
O31 Gd2 O111 C111 -56(3) . . . . ?
O101 Gd2 O111 C111 77(3) . . . . ?
O2 Gd2 O111 C111 -4(3) . . . . ?
Fe3 Gd2 O111 C111 67(3) . . . . ?
Fe2 Gd2 O111 C111 6(3) 2_665 . . . ?
O22 Fe6 O112 C111 72.1(18) . . . . ?
O2 Fe6 O112 C111 -31.5(18) . . . . ?
O11 Fe6 O112 C111 160.6(17) . . . . ?
O7 Fe6 O112 C111 -113.7(17) . . . . ?
O5 Fe6 O112 C111 -151(2) 2_665 . . . ?
Gd1 O8 C1 O9 -5(5) . . . . ?
Gd1 O8 C1 C2 178.4(16) . . . . ?
Gd2 O9 C1 O8 16(4) . . . . ?
Gd2 O9 C1 C2 -167.8(15) . . . . ?
O8 C1 C2 C7 171(3) . . . . ?
O9 C1 C2 C7 -6(4) . . . . ?
O8 C1 C2 C3 -4(4) . . . . ?
O9 C1 C2 C3 179(2) . . . . ?
C7 C2 C3 C4 6(4) . . . . ?
C1 C2 C3 C4 -179(2) . . . . ?
C2 C3 C4 C5 -4(5) . . . . ?
C3 C4 C5 C6 4(6) . . . . ?
C4 C5 C6 C7 -6(5) . . . . ?
C3 C2 C7 C6 -8(4) . . . . ?
C1 C2 C7 C6 177(3) . . . . ?
C5 C6 C7 C2 8(5) . . . . ?
Fe5 O12 C11 O11 13(3) 2_665 . . . ?
Fe5 O12 C11 C12 -161.5(13) 2_665 . . . ?
Fe6 O11 C11 O12 -13(3) . . . . ?
Fe6 O11 C11 C12 162.0(13) . . . . ?
O12 C11 C12 C13 2(3) . . . . ?
O11 C11 C12 C13 -173.7(19) . . . . ?
O12 C11 C12 C17 -179.2(19) . . . . ?
O11 C11 C12 C17 6(3) . . . . ?
C17 C12 C13 C14 4(3) . . . . ?
C11 C12 C13 C14 -177(2) . . . . ?
C12 C13 C14 C15 -7(4) . . . . ?
C13 C14 C15 C16 5(4) . . . . ?
C14 C15 C16 C17 -1(4) . . . . ?
C15 C16 C17 C12 -2(4) . . . . ?
C13 C12 C17 C16 0(3) . . . . ?
C11 C12 C17 C16 -179(2) . . . . ?
Gd2 O21 C21 O22 25(4) . . . . ?
Gd2 O21 C21 C22 -151.4(17) . . . . ?
Fe6 O22 C21 O21 -24(3) . . . . ?
Fe6 O22 C21 C22 152.3(15) . . . . ?
O21 C21 C22 C23 152(2) . . . . ?
O22 C21 C22 C23 -25(3) . . . . ?
O21 C21 C22 C27 -24(3) . . . . ?
O22 C21 C22 C27 159(2) . . . . ?
C27 C22 C23 C24 3(4) . . . . ?
C21 C22 C23 C24 -173(2) . . . . ?
C22 C23 C24 C25 -4(4) . . . . ?
C23 C24 C25 C26 4(5) . . . . ?
C24 C25 C26 C27 -4(5) . . . . ?
C23 C22 C27 C26 -1(3) . . . . ?
C21 C22 C27 C26 175(2) . . . . ?
C25 C26 C27 C22 2(4) . . . . ?
Fe1 O32 C31 O31 6(3) 2_665 . . . ?
Fe1 O32 C31 C32 -179.9(12) 2_665 . . . ?
Fe2 O31 C31 O32 -63(2) 2_665 . . . ?
Gd2 O31 C31 O32 72(2) . . . . ?
Fe2 O31 C31 C32 123.4(15) 2_665 . . . ?
Gd2 O31 C31 C32 -101.9(17) . . . . ?
O32 C31 C32 C33 -8(3) . . . . ?
O31 C31 C32 C33 166.1(19) . . . . ?
O32 C31 C32 C37 174(2) . . . . ?
O31 C31 C32 C37 -12(3) . . . . ?
C37 C32 C33 C34 1(3) . . . . ?
C31 C32 C33 C34 -177.1(19) . . . . ?
C32 C33 C34 C35 -2(4) . . . . ?
C33 C34 C35 C36 3(4) . . . . ?
C34 C35 C36 C37 -1(4) . . . . ?
C35 C36 C37 C32 0(4) . . . . ?
C33 C32 C37 C36 0(4) . . . . ?
C31 C32 C37 C36 178(2) . . . . ?
Gd2 O42 C41 O41 -8(4) . . . . ?
Gd2 O42 C41 C42 -176.9(17) . . . . ?
Gd1 O41 C41 O42 13(4) . . . . ?
Gd1 O41 C41 C42 -177.2(13) . . . . ?
O42 C41 C42 C43 -14(3) . . . . ?
O41 C41 C42 C43 176(2) . . . . ?
O42 C41 C42 C47 173(2) . . . . ?
O41 C41 C42 C47 2(3) . . . . ?
C47 C42 C43 C44 -3(4) . . . . ?
C41 C42 C43 C44 -177(2) . . . . ?
C42 C43 C44 C45 -2(4) . . . . ?
C43 C44 C45 C46 4(4) . . . . ?
C44 C45 C46 C47 -1(4) . . . . ?
C43 C42 C47 C46 7(3) . . . . ?
C41 C42 C47 C46 -180(2) . . . . ?
C45 C46 C47 C42 -5(4) . . . . ?
Fe2 O51 C51 O52 67(2) 2_665 . . . ?
Gd1 O51 C51 O52 -65(2) . . . . ?
Fe2 O51 C51 C52 -112.6(17) 2_665 . . . ?
Gd1 O51 C51 C52 115.8(17) . . . . ?
Fe4 O52 C51 O51 -12(3) 2_665 . . . ?
Fe4 O52 C51 C52 167.2(12) 2_665 . . . ?
O51 C51 C52 C53 -11(3) . . . . ?
O52 C51 C52 C53 169.6(19) . . . . ?
O51 C51 C52 C57 171(2) . . . . ?
O52 C51 C52 C57 -8(3) . . . . ?
C57 C52 C53 C54 -2(4) . . . . ?
C51 C52 C53 C54 -180(2) . . . . ?
C52 C53 C54 C55 0(4) . . . . ?
C53 C54 C55 C56 -1(4) . . . . ?
C54 C55 C56 C57 5(5) . . . . ?
C55 C56 C57 C52 -7(4) . . . . ?
C53 C52 C57 C56 5(4) . . . . ?
C51 C52 C57 C56 -177(2) . . . . ?
Gd1 O62 C61 O61 -1(4) . . . . ?
Gd1 O62 C61 C62 172.9(16) . . . . ?
Fe5 O61 C61 O62 1(3) . . . . ?
Fe5 O61 C61 C62 -173.7(13) . . . . ?
O62 C61 C62 C63 16(3) . . . . ?
O61 C61 C62 C63 -169.1(18) . . . . ?
O62 C61 C62 C67 -161(2) . . . . ?
O61 C61 C62 C67 14(3) . . . . ?
C67 C62 C63 C64 -3(3) . . . . ?
C61 C62 C63 C64 180(2) . . . . ?
C62 C63 C64 C65 2(3) . . . . ?
C63 C64 C65 C66 1(4) . . . . ?
C64 C65 C66 C67 -1(4) . . . . ?
C65 C66 C67 C62 0(4) . . . . ?
C63 C62 C67 C66 2(3) . . . . ?
C61 C62 C67 C66 179(2) . . . . ?
Gd1 O71 C71 O72 17(4) . . . . ?
Gd1 O71 C71 C72 -171.5(14) . . . . ?
Fe5 O72 C71 O71 -24(3) . . . . ?
Fe5 O72 C71 C72 163.7(13) . . . . ?
O71 C71 C72 C77 -11(3) . . . . ?
O72 C71 C72 C77 161(2) . . . . ?
O71 C71 C72 C73 168(2) . . . . ?
O72 C71 C72 C73 -20(3) . . . . ?
C77 C72 C73 C74 3(4) . . . . ?
C71 C72 C73 C74 -176(2) . . . . ?
C72 C73 C74 C75 -5(4) . . . . ?
C73 C74 C75 C76 3(5) . . . . ?
C74 C75 C76 C77 0(5) . . . . ?
C73 C72 C77 C76 0(4) . . . . ?
C71 C72 C77 C76 179(2) . . . . ?
C75 C76 C77 C72 -1(4) . . . . ?
Fe1 O81 C81 O82 5(3) . . . . ?
Fe1 O81 C81 C82 -172.2(14) . . . . ?
Fe3 O82 C81 O81 -64(2) . . . . ?
Gd1 O82 C81 O81 71(2) . . . . ?
Fe3 O82 C81 C82 114.1(16) . . . . ?
Gd1 O82 C81 C82 -111.5(18) . . . . ?
O81 C81 C82 C87 -169(2) . . . . ?
O82 C81 C82 C87 14(3) . . . . ?
O81 C81 C82 C83' 56(5) . . . . ?
O82 C81 C82 C83' -122(4) . . . . ?
O81 C81 C82 C83 -6(3) . . . . ?
O82 C81 C82 C83 176(2) . . . . ?
C87 C82 C83 C84 -13(4) . . . . ?
C81 C82 C83 C84 -176(3) . . . . ?
C83' C82 C83 C84 70(4) . . . . ?
C82 C83 C84 C85 -2(5) . . . . ?
C83 C84 C85 C86 15(6) . . . . ?
C85' C84' C83' C82 -25(11) . . . . ?
C87 C82 C83' C84' 33(9) . . . . ?
C81 C82 C83' C84' 176(7) . . . . ?
C83 C82 C83' C84' -87(8) . . . . ?
C83' C84' C85' C86 24(11) . . . . ?
C84' C85' C86 C85 67(8) . . . . ?
C84' C85' C86 C87 -32(10) . . . . ?
C84 C85 C86 C85' -114(8) . . . . ?
C84 C85 C86 C87 -12(5) . . . . ?
C81 C82 C87 C86 178(2) . . . . ?
C83' C82 C87 C86 -39(4) . . . . ?
C83 C82 C87 C86 17(4) . . . . ?
C85' C86 C87 C82 45(6) . . . . ?
C85 C86 C87 C82 -4(4) . . . . ?
Fe2 O91 C91 O92 4(3) . . . . ?
Fe2 O91 C91 C92 -173.8(12) . . . . ?
Fe3 O92 C91 O91 -3(3) . . . . ?
Fe3 O92 C91 C92 174.3(12) . . . . ?
O91 C91 C92 C93 -3(3) . . . . ?
O92 C91 C92 C93 178.5(18) . . . . ?
O91 C91 C92 C97 176.8(19) . . . . ?
O92 C91 C92 C97 -1(3) . . . . ?
C97 C92 C93 C94 -2(3) . . . . ?
C91 C92 C93 C94 178.4(19) . . . . ?
C92 C93 C94 C95 -2(3) . . . . ?
C93 C94 C95 C96 7(4) . . . . ?
C94 C95 C96 C97 -8(4) . . . . ?
C93 C92 C97 C96 1(3) . . . . ?
C91 C92 C97 C96 -179.2(19) . . . . ?
C95 C96 C97 C92 4(3) . . . . ?
Fe4 O102 C101 O101 -14(3) . . . . ?
Fe4 O102 C101 C102 165.9(13) . . . . ?
Fe3 O101 C101 O102 66(3) . . . . ?
Gd2 O101 C101 O102 -61(3) . . . . ?
Fe3 O101 C101 C102 -113.9(16) . . . . ?
Gd2 O101 C101 C102 119.2(16) . . . . ?
O102 C101 C102 C107 -7(3) . . . . ?
O101 C101 C102 C107 172(2) . . . . ?
O102 C101 C102 C103 178(2) . . . . ?
O101 C101 C102 C103 -2(3) . . . . ?
C107 C102 C103 C104 6(4) . . . . ?
C101 C102 C103 C104 -179(2) . . . . ?
C102 C103 C104 C105 -6(4) . . . . ?
C103 C104 C105 C106 1(4) . . . . ?
C104 C105 C106 C107 3(4) . . . . ?
C103 C102 C107 C106 -2(4) . . . . ?
C101 C102 C107 C106 -176(2) . . . . ?
C105 C106 C107 C102 -2(4) . . . . ?
Gd2 O111 C111 O112 28(5) . . . . ?
Gd2 O111 C111 C112 -152.8(19) . . . . ?
Fe6 O112 C111 O111 -6(3) . . . . ?
Fe6 O112 C111 C112 175.1(13) . . . . ?
O111 C111 C112 C113 -7(3) . . . . ?
O112 C111 C112 C113 172(2) . . . . ?
O111 C111 C112 C117 169(2) . . . . ?
O112 C111 C112 C117 -13(3) . . . . ?
C117 C112 C113 C114 0(3) . . . . ?
C111 C112 C113 C114 175(2) . . . . ?
C112 C113 C114 C115 -4(4) . . . . ?
C113 C114 C115 C116 6(5) . . . . ?
C114 C115 C116 C117 -4(4) . . . . ?
C115 C116 C117 C112 0(4) . . . . ?
C113 C112 C117 C116 2(4) . . . . ?
C111 C112 C117 C116 -174(2) . . . . ?
